data_1568721
loop_
_publ_author_name
'Singh, Kundan K.'
'Bhattacharyya, Ayan'
'Havenridge, Shana'
'Ghabin, Mohamed'
'Ausmann, Hagan'
'Siegler, Maxime A.'
'Aikens, Christine M.'
'Das, Anindita'

_publ_section_title
;
 A first glance into mixed phosphine-stibine moieties as protecting
 ligands for gold clusters.
;
_journal_issue 15
_journal_name_full Nanoscale
_journal_page_first 6934
_journal_page_last 6940
_journal_paper_doi 10.1039/d2nr05497c
_journal_volume 15
_journal_year 2023
_chemical_formula_moiety 'C108 H84 Au6 P6 Sb2, 2(F6 P), 1.831(C H2 Cl2)'
_chemical_formula_sum 'C109.83 H87.66 Au6 Cl3.66 F12 P8 Sb2'
_chemical_formula_weight 3438.16
_space_group_crystal_system triclinic
_space_group_IT_number 2
_space_group_name_Hall '-P 1'
_space_group_name_H-M_alt 'P -1'
_atom_sites_solution_hydrogens geom
_atom_sites_solution_primary direct
_atom_sites_solution_secondary difmap
_audit_creation_method SHELXL-2018/3
_audit_update_record
;
2022-06-02 deposited with the CCDC.	2023-03-27 downloaded from the CCDC.
;
_cell_angle_alpha 80.353(3)
_cell_angle_beta 75.399(2)
_cell_angle_gamma 80.671(2)
_cell_formula_units_Z 2
_cell_length_a 14.2806(3)
_cell_length_b 18.2744(6)
_cell_length_c 22.8464(6)
_cell_measurement_reflns_used 17945
_cell_measurement_temperature 110(2)
_cell_measurement_theta_max 25.2110
_cell_measurement_theta_min 1.9210
_cell_volume 5643.0(3)
_computing_cell_refinement 'CrysAlisPro 1.171.39.29c (Rigaku OD, 2017)'
_computing_data_collection 'CrysAlisPro 1.171.39.29c (Rigaku OD, 2017)'
_computing_data_reduction 'CrysAlisPro 1.171.39.29c (Rigaku OD, 2017)'
_computing_molecular_graphics 'SHELXTL v6.10 (Sheldrick, 2008)'
_computing_publication_material 'SHELXTL v6.10 (Sheldrick, 2008)'
_computing_structure_refinement 'SHELXL-2018/3 (Sheldrick, 2018)'
_computing_structure_solution 'SHELXS-2018/3 (Sheldrick, 2018)'
_diffrn_ambient_temperature 110(2)
_diffrn_measured_fraction_theta_full 1.000
_diffrn_measured_fraction_theta_max 1.000
_diffrn_measurement_device_type 'SuperNova, Dual, Cu at zero, Atlas'
_diffrn_measurement_method '\w scans'
_diffrn_radiation_monochromator mirror
_diffrn_radiation_source 'SuperNova (Mo) X-ray Source'
_diffrn_radiation_type MoK\a
_diffrn_radiation_wavelength 0.71073
_diffrn_reflns_av_R_equivalents 0.0482
_diffrn_reflns_av_unetI/netI 0.0464
_diffrn_reflns_Laue_measured_fraction_full 1.000
_diffrn_reflns_Laue_measured_fraction_max 1.000
_diffrn_reflns_limit_h_max 16
_diffrn_reflns_limit_h_min -16
_diffrn_reflns_limit_k_max 21
_diffrn_reflns_limit_k_min -21
_diffrn_reflns_limit_l_max 27
_diffrn_reflns_limit_l_min -25
_diffrn_reflns_number 74920
_diffrn_reflns_point_group_measured_fraction_full 1.000
_diffrn_reflns_point_group_measured_fraction_max 1.000
_diffrn_reflns_theta_full 25.000
_diffrn_reflns_theta_max 25.000
_diffrn_reflns_theta_min 1.739
_exptl_absorpt_coefficient_mu 8.504
_exptl_absorpt_correction_T_max 0.805
_exptl_absorpt_correction_T_min 0.281
_exptl_absorpt_correction_type analytical
_exptl_absorpt_process_details
;
CrysAlisPro 1.171.41.93a (Rigaku Oxford Diffraction, 2020)
Analytical numeric absorption correction using a multifaceted crystal
model based on expressions derived by R.C. Clark & J.S. Reid.
(Clark, R. C. & Reid, J. S. (1995). Acta Cryst. A51, 887-897)
Empirical absorption correction using spherical harmonics,
implemented in SCALE3 ABSPACK scaling algorithm.
;
_exptl_crystal_colour orange
_exptl_crystal_density_diffrn 2.023
_exptl_crystal_description plate
_exptl_crystal_F_000 3226
_exptl_crystal_size_max 0.210
_exptl_crystal_size_mid 0.120
_exptl_crystal_size_min 0.026
_refine_diff_density_max 2.569
_refine_diff_density_min -1.614
_refine_diff_density_rms 0.189
_refine_ls_extinction_method none
_refine_ls_goodness_of_fit_ref 1.021
_refine_ls_hydrogen_treatment constr
_refine_ls_matrix_type full
_refine_ls_number_parameters 1721
_refine_ls_number_reflns 19846
_refine_ls_number_restraints 1689
_refine_ls_restrained_S_all 0.994
_refine_ls_R_factor_all 0.0536
_refine_ls_R_factor_gt 0.0379
_refine_ls_shift/su_max 0.002
_refine_ls_shift/su_mean 0.000
_refine_ls_structure_factor_coef Fsqd
_refine_ls_weighting_details 'w=1/[\s^2^(Fo^2^)+(0.0513P)^2^+24.8589P] where P=(Fo^2^+2Fc^2^)/3'
_refine_ls_weighting_scheme calc
_refine_ls_wR_factor_gt 0.0912
_refine_ls_wR_factor_ref 0.1000
_reflns_Friedel_coverage 0.000
_reflns_number_gt 15987
_reflns_number_total 19846
_reflns_threshold_expression 'I > 2\s(I)'
_cod_data_source_file d2nr05497c2.cif
_cod_data_source_block Au6_SbP3_2_PF6_2
_cod_depositor_comments 'Adding full bibliography for 1568721.cif.'
_cod_database_code 1568721
_shelx_shelxl_version_number 2018/3
_shelx_space_group_comment
;
The symmetry employed for this shelxl refinement is uniquely defined
by the following loop, which should always be used as a source of
symmetry information in preference to the above space-group names.
They are only intended as comments.
;
_oxdiff_exptl_absorpt_empirical_full_min 0.449
_oxdiff_exptl_absorpt_empirical_full_max 3.364
_oxdiff_exptl_absorpt_empirical_details
;
Empirical correction (ABSPACK) includes:
- Absorption correction using spherical harmonics
- Frame scaling
- Detector area scaling
- B-factor correction
;

loop_
_space_group_symop_operation_xyz
'x, y, z'
'-x, -y, -z'

loop_
_atom_site_label
_atom_site_type_symbol
_atom_site_fract_x
_atom_site_fract_y
_atom_site_fract_z
_atom_site_U_iso_or_equiv
_atom_site_adp_type
_atom_site_occupancy
_atom_site_site_symmetry_order
_atom_site_calc_flag
_atom_site_refinement_flags_posn
_atom_site_refinement_flags_adp
_atom_site_refinement_flags_occupancy
_atom_site_disorder_assembly
_atom_site_disorder_group
Au1 Au -0.03283(2) -0.11429(2) 0.47086(2) 0.02312(8) Uani 1 1 d . . . . .
Au2 Au 0.07397(2) 0.00532(2) 0.45098(2) 0.01857(8) Uani 1 1 d . . . . .
Au3 Au 0.09398(2) -0.11214(2) 0.54122(2) 0.02174(8) Uani 1 1 d . . . . .
Sb1 Sb 0.23345(3) 0.00529(3) 0.51546(2) 0.01984(12) Uani 1 1 d . . . . .
P1 P -0.12867(15) -0.17521(13) 0.43302(9) 0.0246(5) Uani 1 1 d . . . . .
C1 C -0.1610(6) -0.1340(5) 0.3615(4) 0.030(2) Uani 1 1 d . . . . .
C2 C -0.1227(6) -0.0698(6) 0.3292(4) 0.040(2) Uani 1 1 d . . . . .
H2 H -0.075146 -0.050476 0.342787 0.048 Uiso 1 1 calc R U . . .
C3 C -0.1531(7) -0.0334(7) 0.2774(4) 0.050(3) Uani 1 1 d . . . . .
H3 H -0.127118 0.010665 0.255771 0.060 Uiso 1 1 calc R U . . .
C4 C -0.2222(7) -0.0626(7) 0.2578(4) 0.049(3) Uani 1 1 d . . . . .
H4 H -0.243148 -0.038415 0.222332 0.059 Uiso 1 1 calc R U . . .
C5 C -0.2604(6) -0.1261(6) 0.2891(4) 0.042(3) Uani 1 1 d . . . . .
H5 H -0.307491 -0.145560 0.275223 0.051 Uiso 1 1 calc R U . . .
C6 C -0.2307(6) -0.1614(5) 0.3406(4) 0.034(2) Uani 1 1 d . . . . .
H6 H -0.257807 -0.205060 0.362221 0.041 Uiso 1 1 calc R U . . .
C7 C -0.2500(6) -0.1765(5) 0.4839(4) 0.0255(18) Uani 1 1 d . . . . .
C8 C -0.3001(5) -0.1099(5) 0.5033(3) 0.0238(18) Uani 1 1 d . . . . .
C9 C -0.3959(6) -0.1092(5) 0.5382(4) 0.030(2) Uani 1 1 d . . . . .
H9 H -0.431535 -0.063991 0.551317 0.036 Uiso 1 1 calc R U . . .
C10 C -0.4387(6) -0.1747(5) 0.5536(4) 0.035(2) Uani 1 1 d . . . . .
H10 H -0.503904 -0.174063 0.577013 0.043 Uiso 1 1 calc R U . . .
C11 C -0.3880(7) -0.2403(5) 0.5353(4) 0.035(2) Uani 1 1 d . . . . .
H11 H -0.417523 -0.285132 0.546925 0.042 Uiso 1 1 calc R U . . .
C12 C -0.2937(6) -0.2414(5) 0.5000(4) 0.034(2) Uani 1 1 d . . . . .
H12 H -0.258921 -0.286882 0.486814 0.041 Uiso 1 1 calc R U . . .
C13 C -0.0727(6) -0.2701(5) 0.4235(4) 0.036(2) Uani 1 1 d . . . . .
C14 C -0.0547(8) -0.3179(6) 0.4746(5) 0.050(3) Uani 1 1 d . . . . .
H14 H -0.082306 -0.304013 0.514219 0.060 Uiso 1 1 calc R U . . .
C15 C 0.0029(9) -0.3852(6) 0.4681(6) 0.060(3) Uani 1 1 d . . . . .
H15 H 0.015051 -0.417559 0.503217 0.072 Uiso 1 1 calc R U . . .
C16 C 0.0429(9) -0.4060(7) 0.4116(7) 0.072(4) Uani 1 1 d . . . . .
H16 H 0.081048 -0.453368 0.407609 0.087 Uiso 1 1 calc R U . . .
C17 C 0.0275(9) -0.3571(8) 0.3590(6) 0.076(4) Uani 1 1 d . . . . .
H17 H 0.057464 -0.370007 0.319351 0.091 Uiso 1 1 calc R U . . .
C18 C -0.0317(8) -0.2903(7) 0.3664(5) 0.057(3) Uani 1 1 d . . . . .
H18 H -0.044380 -0.257717 0.331534 0.068 Uiso 1 1 calc R U . . .
P2 P 0.20092(14) 0.01902(12) 0.36675(9) 0.0218(4) Uani 1 1 d D . . . .
C19 C 0.1894(5) -0.0062(5) 0.2954(3) 0.0255(18) Uani 1 1 d . . . . .
C20 C 0.2374(7) 0.0258(6) 0.2390(4) 0.038(2) Uani 1 1 d . . . . .
H20 H 0.276102 0.064421 0.236304 0.046 Uiso 1 1 calc R U . . .
C21 C 0.2293(8) 0.0021(7) 0.1867(4) 0.051(3) Uani 1 1 d . . . . .
H21 H 0.263061 0.024284 0.148168 0.062 Uiso 1 1 calc R U . . .
C22 C 0.1732(7) -0.0530(6) 0.1895(4) 0.043(2) Uani 1 1 d . . . . .
H22 H 0.167420 -0.068601 0.153044 0.051 Uiso 1 1 calc R U . . .
C23 C 0.1249(7) -0.0861(6) 0.2460(4) 0.049(3) Uani 1 1 d . . . . .
H23 H 0.086190 -0.124725 0.248771 0.059 Uiso 1 1 calc R U . . .
C24 C 0.1342(7) -0.0617(6) 0.2982(4) 0.042(2) Uani 1 1 d . . . . .
H24 H 0.101245 -0.084083 0.336893 0.051 Uiso 1 1 calc R U . . .
C25 C 0.2288(12) 0.1149(6) 0.3499(5) 0.028(2) Uani 0.64(2) 1 d D U P A 1
C26 C 0.3232(11) 0.1358(8) 0.3365(5) 0.031(3) Uani 0.64(2) 1 d D U P A 1
H26 H 0.378024 0.098197 0.332763 0.037 Uiso 0.64(2) 1 calc R U P A 1
C27 C 0.3373(11) 0.2090(8) 0.3288(6) 0.034(3) Uani 0.64(2) 1 d D U P A 1
H27 H 0.401527 0.222229 0.319712 0.040 Uiso 0.64(2) 1 calc R U P A 1
C28 C 0.2579(13) 0.2642(8) 0.3341(5) 0.033(3) Uani 0.64(2) 1 d D U P A 1
H28 H 0.267862 0.315264 0.328824 0.040 Uiso 0.64(2) 1 calc R U P A 1
C29 C 0.1658(12) 0.2456(8) 0.3469(5) 0.032(3) Uani 0.64(2) 1 d D U P A 1
H29 H 0.111537 0.283581 0.350473 0.038 Uiso 0.64(2) 1 calc R U P A 1
C30 C 0.1512(10) 0.1705(8) 0.3549(6) 0.026(2) Uani 0.64(2) 1 d D U P A 1
H30 H 0.086686 0.157683 0.363979 0.031 Uiso 0.64(2) 1 calc R U P A 1
C25' C 0.2360(19) 0.1128(8) 0.3478(9) 0.029(3) Uani 0.36(2) 1 d D U P A 2
C26' C 0.3331(18) 0.1230(13) 0.3187(8) 0.031(3) Uani 0.36(2) 1 d D U P A 2
H26' H 0.379056 0.081630 0.306078 0.037 Uiso 0.36(2) 1 calc R U P A 2
C27' C 0.3606(17) 0.1928(14) 0.3086(9) 0.032(3) Uani 0.36(2) 1 d D U P A 2
H27' H 0.426215 0.199484 0.288931 0.038 Uiso 0.36(2) 1 calc R U P A 2
C28' C 0.296(2) 0.2537(14) 0.3263(10) 0.033(3) Uani 0.36(2) 1 d D U P A 2
H28' H 0.316584 0.301949 0.318865 0.040 Uiso 0.36(2) 1 calc R U P A 2
C29' C 0.202(2) 0.2447(13) 0.3543(10) 0.033(3) Uani 0.36(2) 1 d D U P A 2
H29' H 0.157250 0.286609 0.366615 0.040 Uiso 0.36(2) 1 calc R U P A 2
C30' C 0.1719(19) 0.1736(13) 0.3653(11) 0.030(3) Uani 0.36(2) 1 d D U P A 2
H30' H 0.106116 0.167556 0.384993 0.036 Uiso 0.36(2) 1 calc R U P A 2
C31 C 0.3111(5) -0.0392(5) 0.3834(3) 0.0230(18) Uani 1 1 d . . . . .
C32 C 0.3764(6) -0.0766(5) 0.3375(4) 0.031(2) Uani 1 1 d . . . . .
H32 H 0.364566 -0.069840 0.297767 0.038 Uiso 1 1 calc R U . . .
C33 C 0.4576(6) -0.1230(6) 0.3496(4) 0.038(2) Uani 1 1 d . . . . .
H33 H 0.501686 -0.147363 0.318059 0.046 Uiso 1 1 calc R U . . .
C34 C 0.4752(6) -0.1340(5) 0.4074(4) 0.036(2) Uani 1 1 d . . . . .
H34 H 0.529710 -0.167355 0.416258 0.044 Uiso 1 1 calc R U . . .
C35 C 0.4117(5) -0.0956(5) 0.4525(4) 0.0272(19) Uani 1 1 d . . . . .
H35 H 0.424843 -0.102217 0.491927 0.033 Uiso 1 1 calc R U . . .
C36 C 0.3302(5) -0.0482(5) 0.4417(4) 0.0230(18) Uani 1 1 d . . . . .
P3 P 0.18854(14) -0.17271(12) 0.60673(9) 0.0218(4) Uani 1 1 d . . . . .
C37 C 0.3013(5) -0.0517(5) 0.5879(3) 0.0233(18) Uani 1 1 d . . . . .
C38 C 0.3665(5) -0.0143(5) 0.6055(4) 0.0260(18) Uani 1 1 d . . . . .
H38 H 0.385423 0.031213 0.582074 0.031 Uiso 1 1 calc R U . . .
C39 C 0.4038(6) -0.0430(5) 0.6568(4) 0.032(2) Uani 1 1 d . . . . .
H39 H 0.447991 -0.017181 0.667952 0.039 Uiso 1 1 calc R U . . .
C40 C 0.3764(6) -0.1084(5) 0.6911(4) 0.031(2) Uani 1 1 d . . . . .
H40 H 0.401421 -0.127922 0.726154 0.038 Uiso 1 1 calc R U . . .
C41 C 0.3124(6) -0.1460(5) 0.6748(4) 0.030(2) Uani 1 1 d . . . . .
H41 H 0.293188 -0.190898 0.699220 0.036 Uiso 1 1 calc R U . . .
C42 C 0.2755(5) -0.1194(4) 0.6235(3) 0.0213(17) Uani 1 1 d . . . . .
C43 C 0.2557(6) -0.2592(5) 0.5806(3) 0.0249(18) Uani 1 1 d . . . . .
C44 C 0.2153(7) -0.2940(5) 0.5451(4) 0.041(2) Uani 1 1 d . . . . .
H44 H 0.155324 -0.272349 0.534969 0.049 Uiso 1 1 calc R U . . .
C45 C 0.2625(8) -0.3599(6) 0.5245(5) 0.049(3) Uani 1 1 d . . . . .
H45 H 0.234437 -0.383469 0.500182 0.059 Uiso 1 1 calc R U . . .
C46 C 0.3481(7) -0.3920(6) 0.5382(5) 0.047(3) Uani 1 1 d . . . . .
H46 H 0.380693 -0.436719 0.522581 0.057 Uiso 1 1 calc R U . . .
C47 C 0.3872(7) -0.3593(6) 0.5748(5) 0.048(3) Uani 1 1 d . . . . .
H47 H 0.446245 -0.382387 0.585562 0.058 Uiso 1 1 calc R U . . .
C48 C 0.3421(6) -0.2940(5) 0.5960(5) 0.040(2) Uani 1 1 d . . . . .
H48 H 0.369840 -0.272000 0.621409 0.048 Uiso 1 1 calc R U . . .
C49 C 0.1118(6) -0.1958(5) 0.6825(4) 0.030(2) Uani 1 1 d . . . . .
C50 C 0.0466(7) -0.1387(6) 0.7075(4) 0.040(2) Uani 1 1 d . . . . .
H50 H 0.040659 -0.090763 0.684113 0.048 Uiso 1 1 calc R U . . .
C51 C -0.0102(7) -0.1500(7) 0.7660(4) 0.053(3) Uani 1 1 d . . . . .
H51 H -0.055292 -0.110368 0.782823 0.063 Uiso 1 1 calc R U . . .
C52 C -0.0006(7) -0.2203(8) 0.8001(5) 0.058(3) Uani 1 1 d . . . . .
H52 H -0.037702 -0.228763 0.840876 0.069 Uiso 1 1 calc R U . . .
C53 C 0.0618(8) -0.2766(7) 0.7749(5) 0.062(4) Uani 1 1 d . . . . .
H53 H 0.066428 -0.324760 0.798095 0.074 Uiso 1 1 calc R U . . .
C54 C 0.1198(7) -0.2660(6) 0.7158(4) 0.046(3) Uani 1 1 d . . . . .
H54 H 0.163620 -0.306069 0.698863 0.055 Uiso 1 1 calc R U . . .
Au4 Au 0.09516(2) 0.59775(2) -0.06116(2) 0.02758(9) Uani 1 1 d . . . . .
Au5 Au -0.02211(2) 0.52863(2) -0.10419(2) 0.02891(9) Uani 1 1 d . . . . .
Au6 Au -0.07664(2) 0.55073(2) 0.01648(2) 0.02365(8) Uani 1 1 d . . . . .
Sb2 Sb -0.23383(4) 0.48394(3) -0.01337(2) 0.02637(13) Uani 1 1 d . . . . .
P4 P 0.20255(15) 0.68488(13) -0.08388(9) 0.0282(5) Uani 1 1 d D . . . .
C55 C 0.2908(9) 0.6748(8) -0.1553(4) 0.0345(19) Uani 0.64(3) 1 d D U P B 1
C56 C 0.3704(9) 0.7161(7) -0.1712(6) 0.037(3) Uani 0.64(3) 1 d D U P B 1
H56 H 0.376414 0.751360 -0.146561 0.044 Uiso 0.64(3) 1 calc R U P B 1
C57 C 0.4396(9) 0.7036(9) -0.2241(6) 0.041(3) Uani 0.64(3) 1 d D U P B 1
H57 H 0.494201 0.730781 -0.235866 0.049 Uiso 0.64(3) 1 calc R U P B 1
C58 C 0.4315(10) 0.6518(10) -0.2607(6) 0.038(3) Uani 0.64(3) 1 d D U P B 1
H58 H 0.480052 0.644050 -0.296928 0.045 Uiso 0.64(3) 1 calc R U P B 1
C59 C 0.3543(11) 0.6130(9) -0.2442(6) 0.039(3) Uani 0.64(3) 1 d D U P B 1
H59 H 0.347980 0.577723 -0.268679 0.047 Uiso 0.64(3) 1 calc R U P B 1
C60 C 0.2840(10) 0.6250(8) -0.1912(6) 0.038(3) Uani 0.64(3) 1 d D U P B 1
H60 H 0.229720 0.597481 -0.179786 0.046 Uiso 0.64(3) 1 calc R U P B 1
C55' C 0.2858(14) 0.6695(13) -0.1564(5) 0.0345(19) Uani 0.36(3) 1 d D U P B 2
C56' C 0.3726(17) 0.7015(13) -0.1843(10) 0.039(3) Uani 0.36(3) 1 d D U P B 2
H56' H 0.389839 0.738209 -0.165370 0.047 Uiso 0.36(3) 1 calc R U P B 2
C57' C 0.4330(14) 0.6814(14) -0.2378(11) 0.039(3) Uani 0.36(3) 1 d D U P B 2
H57' H 0.490628 0.704431 -0.254812 0.046 Uiso 0.36(3) 1 calc R U P B 2
C58' C 0.4112(18) 0.6278(15) -0.2674(9) 0.039(4) Uani 0.36(3) 1 d D U P B 2
H58' H 0.452736 0.613762 -0.304382 0.047 Uiso 0.36(3) 1 calc R U P B 2
C59' C 0.3286(19) 0.5969(12) -0.2414(10) 0.039(3) Uani 0.36(3) 1 d D U P B 2
H59' H 0.311420 0.560149 -0.260329 0.047 Uiso 0.36(3) 1 calc R U P B 2
C60' C 0.2681(16) 0.6176(13) -0.1873(10) 0.037(3) Uani 0.36(3) 1 d D U P B 2
H60' H 0.210742 0.594048 -0.170818 0.044 Uiso 0.36(3) 1 calc R U P B 2
C61 C 0.1353(9) 0.7786(6) -0.0865(6) 0.0396(19) Uani 0.767(18) 1 d D U P B 1
C62 C 0.1647(9) 0.8414(7) -0.1262(5) 0.041(2) Uani 0.767(18) 1 d D U P B 1
H62 H 0.225643 0.837640 -0.155031 0.050 Uiso 0.767(18) 1 calc R U P B 1
C63 C 0.1062(10) 0.9085(7) -0.1241(5) 0.046(3) Uani 0.767(18) 1 d D U P B 1
H63 H 0.127456 0.950840 -0.151645 0.055 Uiso 0.767(18) 1 calc R U P B 1
C64 C 0.0195(11) 0.9160(8) -0.0840(7) 0.051(3) Uani 0.767(18) 1 d D U P B 1
H64 H -0.019718 0.963272 -0.083584 0.061 Uiso 0.767(18) 1 calc R U P B 1
C65 C -0.0129(10) 0.8554(8) -0.0436(7) 0.054(3) Uani 0.767(18) 1 d D U P B 1
H65 H -0.074094 0.860527 -0.015154 0.065 Uiso 0.767(18) 1 calc R U P B 1
C66 C 0.0456(10) 0.7863(8) -0.0450(6) 0.049(3) Uani 0.767(18) 1 d D U P B 1
H66 H 0.023909 0.744155 -0.017424 0.059 Uiso 0.767(18) 1 calc R U P B 1
C61' C 0.141(2) 0.7798(10) -0.0943(13) 0.0396(19) Uani 0.233(18) 1 d D U P B 2
C62' C 0.193(2) 0.8315(17) -0.1363(10) 0.042(3) Uani 0.233(18) 1 d D U P B 2
H62' H 0.255736 0.816309 -0.160233 0.050 Uiso 0.233(18) 1 calc R U P B 2
C63' C 0.152(2) 0.9045(17) -0.1428(12) 0.046(4) Uani 0.233(18) 1 d D U P B 2
H63' H 0.187168 0.940275 -0.171499 0.055 Uiso 0.233(18) 1 calc R U P B 2
C64' C 0.063(3) 0.9264(19) -0.1091(17) 0.048(3) Uani 0.233(18) 1 d D U P B 2
H64' H 0.037026 0.977583 -0.114763 0.057 Uiso 0.233(18) 1 calc R U P B 2
C65' C 0.009(2) 0.878(2) -0.0669(17) 0.050(3) Uani 0.233(18) 1 d D U P B 2
H65' H -0.053727 0.893985 -0.043537 0.060 Uiso 0.233(18) 1 calc R U P B 2
C66' C 0.050(2) 0.8026(19) -0.0598(16) 0.047(3) Uani 0.233(18) 1 d D U P B 2
H66' H 0.014379 0.767106 -0.031107 0.057 Uiso 0.233(18) 1 calc R U P B 2
C67 C 0.2788(5) 0.6824(5) -0.0296(3) 0.0239(18) Uani 1 1 d . . . . .
C68 C 0.3200(6) 0.7446(5) -0.0287(4) 0.033(2) Uani 1 1 d . . . . .
H68 H 0.305388 0.789350 -0.054380 0.039 Uiso 1 1 calc R U . . .
C69 C 0.3829(7) 0.7436(5) 0.0092(4) 0.038(2) Uani 1 1 d . . . . .
H69 H 0.409071 0.787791 0.010457 0.046 Uiso 1 1 calc R U . . .
C70 C 0.4068(7) 0.6781(5) 0.0446(4) 0.038(2) Uani 1 1 d . . . . .
H70 H 0.451237 0.676418 0.069712 0.046 Uiso 1 1 calc R U . . .
C71 C -0.3663(6) 0.3856(5) -0.0439(4) 0.030(2) Uani 1 1 d . . . . .
H71 H -0.382617 0.430338 -0.069089 0.036 Uiso 1 1 calc R U . . .
C72 C -0.3028(6) 0.3853(5) -0.0075(4) 0.0260(18) Uani 1 1 d . . . . .
P5 P -0.11581(16) 0.51483(13) -0.16835(9) 0.0269(5) Uani 1 1 d D . . . .
C73 C -0.057(2) 0.5382(12) -0.2477(6) 0.036(3) Uani 0.45(3) 1 d D U P C 1
C74 C 0.047(2) 0.5333(10) -0.2603(9) 0.040(3) Uani 0.45(3) 1 d D U P C 1
H74 H 0.079833 0.520974 -0.227861 0.048 Uiso 0.45(3) 1 calc R U P C 1
C75 C 0.0996(18) 0.5465(12) -0.3200(10) 0.042(3) Uani 0.45(3) 1 d D U P C 1
H75 H 0.168689 0.543133 -0.328177 0.050 Uiso 0.45(3) 1 calc R U P C 1
C76 C 0.0539(19) 0.5643(12) -0.3676(10) 0.042(3) Uani 0.45(3) 1 d D U P C 1
H76 H 0.091048 0.573263 -0.408382 0.050 Uiso 0.45(3) 1 calc R U P C 1
C77 C -0.0452(19) 0.5692(15) -0.3561(10) 0.039(3) Uani 0.45(3) 1 d D U P C 1
H77 H -0.077253 0.581537 -0.388798 0.047 Uiso 0.45(3) 1 calc R U P C 1
C78 C -0.100(2) 0.5560(16) -0.2963(11) 0.039(3) Uani 0.45(3) 1 d D U P C 1
H78 H -0.168477 0.559570 -0.289072 0.046 Uiso 0.45(3) 1 calc R U P C 1
C73' C -0.0642(19) 0.5414(10) -0.2484(5) 0.036(3) Uani 0.55(3) 1 d D U P C 2
C74' C 0.0347(18) 0.5552(10) -0.2644(8) 0.041(3) Uani 0.55(3) 1 d D U P C 2
H74' H 0.069790 0.551472 -0.233548 0.049 Uiso 0.55(3) 1 calc R U P C 2
C75' C 0.0797(15) 0.5741(11) -0.3251(8) 0.042(3) Uani 0.55(3) 1 d D U P C 2
H75' H 0.145915 0.583248 -0.335831 0.050 Uiso 0.55(3) 1 calc R U P C 2
C76' C 0.0291(16) 0.5796(10) -0.3700(8) 0.041(3) Uani 0.55(3) 1 d D U P C 2
H76' H 0.060404 0.592558 -0.411536 0.049 Uiso 0.55(3) 1 calc R U P C 2
C77' C -0.0659(15) 0.5663(12) -0.3546(9) 0.039(3) Uani 0.55(3) 1 d D U P C 2
H77' H -0.100454 0.570239 -0.385755 0.047 Uiso 0.55(3) 1 calc R U P C 2
C78' C -0.1128(17) 0.5472(13) -0.2939(9) 0.038(3) Uani 0.55(3) 1 d D U P C 2
H78' H -0.178998 0.538013 -0.283976 0.046 Uiso 0.55(3) 1 calc R U P C 2
C79 C -0.1486(6) 0.4217(5) -0.1632(4) 0.031(2) Uani 1 1 d . . . . .
C80 C -0.1026(6) 0.3612(5) -0.1299(4) 0.037(2) Uani 1 1 d . . . . .
H80 H -0.054747 0.369225 -0.110214 0.044 Uiso 1 1 calc R U . . .
C81 C -0.1268(8) 0.2900(6) -0.1258(5) 0.055(3) Uani 1 1 d . . . . .
H81 H -0.096719 0.249300 -0.102368 0.066 Uiso 1 1 calc R U . . .
C82 C -0.1939(8) 0.2782(7) -0.1553(5) 0.059(3) Uani 1 1 d . . . . .
H82 H -0.209275 0.229005 -0.152959 0.071 Uiso 1 1 calc R U . . .
C83 C -0.2392(8) 0.3362(7) -0.1881(5) 0.057(3) Uani 1 1 d . . . . .
H83 H -0.285182 0.326755 -0.208693 0.069 Uiso 1 1 calc R U . . .
C84 C -0.2191(7) 0.4093(6) -0.1918(4) 0.045(2) Uani 1 1 d . . . . .
H84 H -0.252684 0.449735 -0.213403 0.054 Uiso 1 1 calc R U . . .
C85 C -0.2327(6) 0.5716(5) -0.1453(4) 0.032(2) Uani 1 1 d . . . . .
C86 C -0.2629(7) 0.6325(5) -0.1844(4) 0.037(2) Uani 1 1 d . . . . .
H86 H -0.223093 0.643744 -0.224081 0.045 Uiso 1 1 calc R U . . .
C87 C -0.3499(8) 0.6766(6) -0.1664(4) 0.050(3) Uani 1 1 d . . . . .
H87 H -0.369614 0.717634 -0.194045 0.060 Uiso 1 1 calc R U . . .
C88 C -0.4083(7) 0.6625(6) -0.1094(4) 0.047(3) Uani 1 1 d . . . . .
H88 H -0.469370 0.692193 -0.098000 0.057 Uiso 1 1 calc R U . . .
C89 C -0.3773(6) 0.6045(5) -0.0686(4) 0.034(2) Uani 1 1 d . . . . .
H89 H -0.416154 0.596367 -0.028267 0.041 Uiso 1 1 calc R U . . .
C90 C -0.2917(6) 0.5585(5) -0.0851(4) 0.0294(19) Uani 1 1 d . . . . .
P6 P -0.20595(15) 0.63269(13) 0.05788(10) 0.0278(5) Uani 1 1 d D . . . .
C91 C -0.3336(5) 0.5276(5) 0.0650(4) 0.0252(18) Uani 1 1 d . . . . .
C92 C -0.4183(6) 0.4934(5) 0.0928(4) 0.031(2) Uani 1 1 d . . . . .
H92 H -0.433621 0.455238 0.074534 0.037 Uiso 1 1 calc R U . . .
C93 C -0.4797(6) 0.5145(5) 0.1462(4) 0.034(2) Uani 1 1 d . . . . .
H93 H -0.535719 0.489997 0.164680 0.041 Uiso 1 1 calc R U . . .
C94 C -0.4598(6) 0.5712(6) 0.1727(4) 0.038(2) Uani 1 1 d . . . . .
H94 H -0.501966 0.585558 0.209406 0.045 Uiso 1 1 calc R U . . .
C95 C -0.3791(6) 0.6064(6) 0.1458(4) 0.037(2) Uani 1 1 d . . . . .
H95 H -0.366761 0.646430 0.163294 0.045 Uiso 1 1 calc R U . . .
C96 C -0.3139(6) 0.5842(5) 0.0924(4) 0.029(2) Uani 1 1 d . . . . .
C97 C -0.2498(9) 0.7096(7) 0.0047(6) 0.033(2) Uani 0.76(3) 1 d D U P D 1
C98 C -0.2015(8) 0.7186(7) -0.0567(6) 0.038(2) Uani 0.76(3) 1 d D U P D 1
H98 H -0.142775 0.687351 -0.070665 0.046 Uiso 0.76(3) 1 calc R U P D 1
C99 C -0.2395(8) 0.7732(8) -0.0974(6) 0.039(3) Uani 0.76(3) 1 d D U P D 1
H99 H -0.206116 0.778995 -0.139133 0.047 Uiso 0.76(3) 1 calc R U P D 1
C100 C -0.3240(8) 0.8189(8) -0.0785(7) 0.040(3) Uani 0.76(3) 1 d D U P D 1
H100 H -0.348818 0.856011 -0.107119 0.048 Uiso 0.76(3) 1 calc R U P D 1
C101 C -0.3728(9) 0.8111(7) -0.0182(7) 0.041(3) Uani 0.76(3) 1 d D U P D 1
H101 H -0.431391 0.843025 -0.005301 0.049 Uiso 0.76(3) 1 calc R U P D 1
C102 C -0.3377(10) 0.7576(8) 0.0235(7) 0.037(2) Uani 0.76(3) 1 d D U P D 1
H102 H -0.372101 0.752687 0.065113 0.044 Uiso 0.76(3) 1 calc R U P D 1
C97C C -0.253(2) 0.7107(16) 0.0071(13) 0.035(3) Uani 0.24(3) 1 d D U P D 2
C98C C -0.2007(19) 0.7338(14) -0.0511(13) 0.038(3) Uani 0.24(3) 1 d D U P D 2
H98C H -0.140559 0.706277 -0.068478 0.045 Uiso 0.24(3) 1 calc R U P D 2
C99C C -0.238(2) 0.7977(17) -0.0836(14) 0.041(4) Uani 0.24(3) 1 d D U P D 2
H99C H -0.203865 0.814627 -0.123640 0.049 Uiso 0.24(3) 1 calc R U P D 2
C10C C -0.325(2) 0.8367(18) -0.0579(19) 0.042(4) Uani 0.24(3) 1 d D U P D 2
H10C H -0.349804 0.880533 -0.080820 0.050 Uiso 0.24(3) 1 calc R U P D 2
C11C C -0.377(2) 0.814(2) -0.0001(18) 0.039(3) Uani 0.24(3) 1 d D U P D 2
H11C H -0.437345 0.842732 0.016436 0.047 Uiso 0.24(3) 1 calc R U P D 2
C12C C -0.342(3) 0.751(2) 0.0336(16) 0.037(3) Uani 0.24(3) 1 d D U P D 2
H12C H -0.377472 0.734768 0.073630 0.044 Uiso 0.24(3) 1 calc R U P D 2
C103 C -0.1799(14) 0.6812(15) 0.1142(9) 0.042(3) Uani 0.52(3) 1 d D U P D 1
C104 C -0.1689(12) 0.7566(15) 0.1023(10) 0.044(3) Uani 0.52(3) 1 d D U P D 1
H104 H -0.181664 0.785574 0.065948 0.053 Uiso 0.52(3) 1 calc R U P D 1
C105 C -0.1391(12) 0.7893(14) 0.1436(12) 0.047(3) Uani 0.52(3) 1 d D U P D 1
H105 H -0.131386 0.840966 0.135714 0.056 Uiso 0.52(3) 1 calc R U P D 1
C106 C -0.1208(13) 0.7474(16) 0.1960(11) 0.047(4) Uani 0.52(3) 1 d D U P D 1
H106 H -0.100504 0.771053 0.223901 0.056 Uiso 0.52(3) 1 calc R U P D 1
C107 C -0.1305(14) 0.6731(16) 0.2098(10) 0.047(3) Uani 0.52(3) 1 d D U P D 1
H107 H -0.117320 0.645109 0.246487 0.056 Uiso 0.52(3) 1 calc R U P D 1
C108 C -0.1608(16) 0.6392(15) 0.1679(11) 0.044(3) Uani 0.52(3) 1 d D U P D 1
H108 H -0.168339 0.587467 0.176163 0.053 Uiso 0.52(3) 1 calc R U P D 1
C13C C -0.1820(15) 0.6703(16) 0.1208(10) 0.042(3) Uani 0.48(3) 1 d D U P D 2
C14C C -0.1725(12) 0.7448(16) 0.1186(10) 0.044(3) Uani 0.48(3) 1 d D U P D 2
H14C H -0.183077 0.779161 0.084071 0.053 Uiso 0.48(3) 1 calc R U P D 2
C15C C -0.1478(12) 0.7700(15) 0.1656(12) 0.047(3) Uani 0.48(3) 1 d D U P D 2
H15C H -0.141260 0.821214 0.164042 0.057 Uiso 0.48(3) 1 calc R U P D 2
C16C C -0.1331(14) 0.7188(17) 0.2147(11) 0.045(4) Uani 0.48(3) 1 d D U P D 2
H16C H -0.116129 0.736007 0.247151 0.055 Uiso 0.48(3) 1 calc R U P D 2
C17C C -0.1415(16) 0.6442(17) 0.2195(11) 0.045(3) Uani 0.48(3) 1 d D U P D 2
H17C H -0.130595 0.610801 0.254455 0.055 Uiso 0.48(3) 1 calc R U P D 2
C18C C -0.1667(17) 0.6182(15) 0.1716(12) 0.041(3) Uani 0.48(3) 1 d D U P D 2
H18C H -0.173108 0.566853 0.173372 0.050 Uiso 0.48(3) 1 calc R U P D 2
P7 P 0.3447(3) 0.4859(2) 0.3590(2) 0.0566(11) Uani 0.853(6) 1 d D U P E 1
F1 F 0.2842(10) 0.5518(7) 0.3270(5) 0.128(4) Uani 0.853(6) 1 d D U P E 1
F2 F 0.3445(9) 0.5322(6) 0.4107(4) 0.099(3) Uani 0.853(6) 1 d D U P E 1
F3 F 0.3979(6) 0.4154(5) 0.3882(4) 0.085(3) Uani 0.853(6) 1 d D U P E 1
F4 F 0.3468(6) 0.4436(5) 0.3021(4) 0.081(3) Uani 0.853(6) 1 d D U P E 1
F5 F 0.2440(6) 0.4571(7) 0.3961(5) 0.103(3) Uani 0.853(6) 1 d D U P E 1
F6 F 0.4457(8) 0.5097(6) 0.3235(4) 0.106(3) Uani 0.853(6) 1 d D U P E 1
P7' P 0.3304(17) 0.4702(14) 0.3990(12) 0.082(4) Uani 0.147(6) 1 d D U P E 2
F1' F 0.272(3) 0.494(3) 0.3483(18) 0.093(6) Uani 0.147(6) 1 d D U P E 2
F2' F 0.280(3) 0.5416(19) 0.428(2) 0.093(7) Uani 0.147(6) 1 d D U P E 2
F3' F 0.384(3) 0.443(2) 0.4496(15) 0.087(7) Uani 0.147(6) 1 d D U P E 2
F4' F 0.377(3) 0.399(2) 0.364(2) 0.075(7) Uani 0.147(6) 1 d D U P E 2
F5' F 0.242(2) 0.426(2) 0.438(2) 0.109(9) Uani 0.147(6) 1 d D U P E 2
F6' F 0.421(3) 0.508(2) 0.3633(19) 0.083(6) Uani 0.147(6) 1 d D U P E 2
P8 P 0.5465(4) 0.0669(3) 0.16024(19) 0.0580(12) Uani 0.795(8) 1 d D U P F 1
F7 F 0.5568(9) 0.1112(7) 0.0962(4) 0.095(3) Uani 0.795(8) 1 d D U P F 1
F8 F 0.4871(8) 0.1391(6) 0.1918(4) 0.081(3) Uani 0.795(8) 1 d D U P F 1
F9 F 0.5309(8) 0.0181(6) 0.2235(4) 0.073(3) Uani 0.795(8) 1 d D U P F 1
F10 F 0.6090(8) -0.0038(6) 0.1287(5) 0.093(3) Uani 0.795(8) 1 d D U P F 1
F11 F 0.4500(7) 0.0436(6) 0.1516(5) 0.079(3) Uani 0.795(8) 1 d D U P F 1
F12 F 0.6436(7) 0.0885(6) 0.1645(4) 0.077(3) Uani 0.795(8) 1 d D U P F 1
P8' P 0.5146(16) 0.0879(12) 0.1513(10) 0.091(4) Uani 0.205(8) 1 d D U P F 2
F7' F 0.543(3) 0.131(2) 0.0870(13) 0.088(7) Uani 0.205(8) 1 d D U P F 2
F8' F 0.4007(18) 0.123(2) 0.1598(16) 0.103(7) Uani 0.205(8) 1 d D U P F 2
F9' F 0.482(2) 0.0418(18) 0.2140(12) 0.074(6) Uani 0.205(8) 1 d D U P F 2
F10' F 0.6292(18) 0.056(2) 0.1515(17) 0.079(5) Uani 0.205(8) 1 d D U P F 2
F11' F 0.506(3) 0.0240(17) 0.1174(15) 0.093(6) Uani 0.205(8) 1 d D U P F 2
F12' F 0.537(2) 0.1574(16) 0.1727(15) 0.072(6) Uani 0.205(8) 1 d D U P F 2
C1S C 0.5171(12) 0.1321(10) 0.8361(8) 0.110(6) Uani 0.939(8) 1 d D . P . .
H1S1 H 0.492173 0.089677 0.865767 0.132 Uiso 0.939(8) 1 calc R U P . .
H1S2 H 0.562735 0.110953 0.800878 0.132 Uiso 0.939(8) 1 calc R U P . .
Cl1 Cl 0.5801(3) 0.1763(3) 0.8689(2) 0.0998(18) Uani 0.939(8) 1 d D . P . .
Cl2 Cl 0.4205(3) 0.1852(3) 0.8110(2) 0.120(2) Uani 0.939(8) 1 d D . P . .
C2S C 0.7241(16) 0.2795(11) 0.6373(9) 0.153(11) Uani 0.892(8) 1 d D . P . .
H2S1 H 0.678939 0.298169 0.609985 0.184 Uiso 0.892(8) 1 calc R U P . .
H2S2 H 0.754439 0.323060 0.640938 0.184 Uiso 0.892(8) 1 calc R U P . .
Cl3 Cl 0.8112(3) 0.2221(2) 0.60123(17) 0.0787(14) Uani 0.892(8) 1 d D . P . .
Cl4 Cl 0.6550(4) 0.2536(3) 0.7064(2) 0.114(2) Uani 0.892(8) 1 d D . P . .

loop_
_atom_site_aniso_label
_atom_site_aniso_U_11
_atom_site_aniso_U_22
_atom_site_aniso_U_33
_atom_site_aniso_U_23
_atom_site_aniso_U_13
_atom_site_aniso_U_12
Au1 0.01570(15) 0.03039(19) 0.02396(16) -0.00613(13) -0.00515(12) -0.00139(13)
Au2 0.01224(14) 0.02538(18) 0.01531(15) 0.00105(12) -0.00229(11) 0.00039(12)
Au3 0.01501(15) 0.02663(19) 0.02197(16) 0.00346(12) -0.00734(12) -0.00003(12)
Sb1 0.0129(2) 0.0227(3) 0.0224(3) -0.0002(2) -0.0047(2) 0.0001(2)
P1 0.0194(10) 0.0288(13) 0.0271(11) -0.0098(9) -0.0079(9) 0.0026(9)
C1 0.024(4) 0.043(6) 0.025(4) -0.010(4) -0.011(4) 0.005(4)
C2 0.026(5) 0.066(7) 0.027(5) -0.009(5) -0.003(4) -0.007(5)
C3 0.050(6) 0.071(8) 0.030(5) 0.006(5) -0.011(5) -0.019(6)
C4 0.041(6) 0.079(9) 0.026(5) 0.003(5) -0.009(4) -0.008(6)
C5 0.023(5) 0.076(8) 0.034(5) -0.029(5) -0.008(4) 0.001(5)
C6 0.032(5) 0.041(6) 0.034(5) -0.016(4) -0.011(4) -0.003(4)
C7 0.019(4) 0.029(5) 0.029(4) -0.003(4) -0.011(3) 0.005(4)
C8 0.019(4) 0.028(5) 0.023(4) 0.000(3) -0.008(3) 0.002(3)
C9 0.025(4) 0.026(5) 0.036(5) -0.003(4) -0.005(4) 0.000(4)
C10 0.027(5) 0.039(6) 0.038(5) 0.004(4) -0.003(4) -0.013(4)
C11 0.038(5) 0.026(5) 0.042(5) 0.005(4) -0.015(4) -0.011(4)
C12 0.026(5) 0.034(6) 0.043(5) -0.006(4) -0.010(4) -0.006(4)
C13 0.035(5) 0.036(6) 0.044(6) -0.023(4) -0.015(4) 0.000(4)
C14 0.057(7) 0.042(7) 0.049(6) -0.021(5) -0.016(5) 0.018(5)
C15 0.074(8) 0.042(7) 0.069(8) -0.018(6) -0.035(6) 0.018(6)
C16 0.071(9) 0.050(8) 0.103(11) -0.033(8) -0.032(8) 0.016(7)
C17 0.070(9) 0.076(10) 0.077(9) -0.042(8) -0.012(7) 0.029(7)
C18 0.059(7) 0.058(8) 0.057(7) -0.030(6) -0.020(6) 0.015(6)
P2 0.0171(10) 0.0281(12) 0.0172(10) -0.0013(8) -0.0011(8) -0.0002(9)
C19 0.015(4) 0.039(5) 0.023(4) -0.010(4) -0.004(3) 0.004(4)
C20 0.037(5) 0.052(7) 0.024(5) -0.009(4) 0.002(4) -0.008(5)
C21 0.057(7) 0.066(8) 0.024(5) -0.005(5) -0.001(5) 0.000(6)
C22 0.041(6) 0.058(7) 0.031(5) -0.016(5) -0.012(4) 0.004(5)
C23 0.039(6) 0.066(8) 0.048(6) -0.022(5) -0.003(5) -0.018(5)
C24 0.047(6) 0.060(7) 0.021(5) -0.009(4) -0.002(4) -0.013(5)
C25 0.026(5) 0.034(5) 0.021(4) 0.007(4) -0.006(4) -0.007(4)
C26 0.028(5) 0.036(5) 0.025(5) 0.008(4) -0.006(4) -0.007(4)
C27 0.030(5) 0.035(5) 0.034(5) 0.007(4) -0.006(4) -0.012(4)
C28 0.031(6) 0.033(5) 0.035(5) 0.004(4) -0.006(5) -0.013(5)
C29 0.032(6) 0.032(5) 0.032(5) 0.003(4) -0.009(4) -0.011(5)
C30 0.026(5) 0.031(4) 0.023(5) 0.003(4) -0.009(4) -0.010(4)
C25' 0.028(5) 0.034(5) 0.022(5) 0.006(5) -0.006(5) -0.008(5)
C26' 0.029(5) 0.034(5) 0.028(6) 0.006(5) -0.004(5) -0.008(5)
C27' 0.029(6) 0.034(6) 0.030(6) 0.005(5) -0.003(5) -0.009(5)
C28' 0.030(6) 0.034(5) 0.035(5) 0.006(5) -0.006(5) -0.012(5)
C29' 0.032(6) 0.034(5) 0.032(5) 0.003(4) -0.005(5) -0.009(5)
C30' 0.030(6) 0.034(5) 0.026(5) 0.003(5) -0.004(5) -0.009(5)
C31 0.011(4) 0.027(5) 0.027(4) 0.001(3) -0.002(3) 0.000(3)
C32 0.029(5) 0.031(5) 0.034(5) -0.004(4) -0.010(4) 0.003(4)
C33 0.023(5) 0.052(7) 0.041(6) -0.024(5) -0.006(4) 0.005(4)
C34 0.021(4) 0.035(6) 0.052(6) -0.014(4) -0.007(4) 0.005(4)
C35 0.018(4) 0.023(5) 0.041(5) -0.002(4) -0.013(4) 0.002(3)
C36 0.012(4) 0.025(5) 0.029(4) 0.001(3) -0.004(3) -0.001(3)
P3 0.0159(10) 0.0229(12) 0.0247(11) 0.0035(8) -0.0068(8) -0.0005(8)
C37 0.014(4) 0.029(5) 0.024(4) -0.002(3) -0.006(3) 0.008(3)
C38 0.016(4) 0.022(5) 0.036(5) -0.004(4) -0.002(3) 0.004(3)
C39 0.025(4) 0.036(6) 0.038(5) 0.000(4) -0.019(4) 0.001(4)
C40 0.027(5) 0.039(6) 0.029(5) -0.005(4) -0.015(4) 0.005(4)
C41 0.024(4) 0.041(6) 0.024(4) 0.004(4) -0.012(3) 0.003(4)
C42 0.015(4) 0.026(5) 0.020(4) 0.003(3) -0.001(3) -0.006(3)
C43 0.023(4) 0.027(5) 0.021(4) -0.002(3) -0.001(3) -0.001(4)
C44 0.038(5) 0.034(6) 0.058(6) -0.005(5) -0.028(5) 0.003(4)
C45 0.050(6) 0.048(7) 0.054(6) -0.024(5) -0.020(5) 0.009(5)
C46 0.049(6) 0.038(6) 0.049(6) -0.016(5) -0.007(5) 0.014(5)
C47 0.029(5) 0.045(7) 0.065(7) -0.008(5) -0.012(5) 0.011(5)
C48 0.026(5) 0.036(6) 0.058(6) -0.006(5) -0.015(4) 0.005(4)
C49 0.022(4) 0.039(6) 0.025(4) 0.008(4) -0.009(3) -0.003(4)
C50 0.034(5) 0.041(6) 0.039(5) -0.003(4) -0.003(4) 0.001(4)
C51 0.030(5) 0.082(9) 0.039(6) -0.017(6) 0.002(4) 0.004(5)
C52 0.028(5) 0.104(11) 0.035(6) 0.009(6) -0.008(4) -0.010(6)
C53 0.040(6) 0.076(9) 0.052(7) 0.037(6) -0.009(5) -0.004(6)
C54 0.037(5) 0.045(7) 0.044(6) 0.013(5) -0.004(4) -0.003(5)
Au4 0.01912(16) 0.0334(2) 0.02963(18) 0.00228(14) -0.00798(13) -0.00445(14)
Au5 0.02065(16) 0.0411(2) 0.02570(17) -0.00536(14) -0.00823(13) -0.00032(14)
Au6 0.01615(15) 0.02937(19) 0.02375(16) -0.00302(13) -0.00404(12) 0.00059(13)
Sb2 0.0204(3) 0.0309(3) 0.0275(3) 0.0006(2) -0.0088(2) -0.0021(2)
P4 0.0215(11) 0.0368(14) 0.0246(11) 0.0045(9) -0.0071(9) -0.0054(10)
C55 0.028(3) 0.048(4) 0.024(3) 0.007(3) -0.005(3) -0.008(3)
C56 0.031(4) 0.057(6) 0.025(5) 0.001(4) -0.005(4) -0.015(4)
C57 0.030(4) 0.063(6) 0.029(5) -0.002(5) -0.006(4) -0.013(5)
C58 0.027(5) 0.054(6) 0.031(5) 0.001(5) -0.005(4) -0.011(5)
C59 0.031(5) 0.049(6) 0.032(4) 0.005(4) -0.002(4) -0.009(5)
C60 0.029(5) 0.047(5) 0.032(4) 0.009(4) -0.002(4) -0.009(5)
C55' 0.028(3) 0.048(4) 0.024(3) 0.007(3) -0.005(3) -0.008(3)
C56' 0.030(5) 0.057(6) 0.027(5) 0.003(5) -0.005(5) -0.013(5)
C57' 0.029(5) 0.057(6) 0.030(5) 0.000(5) -0.005(5) -0.013(5)
C58' 0.030(6) 0.055(6) 0.031(5) 0.002(5) -0.005(5) -0.011(6)
C59' 0.028(6) 0.051(6) 0.032(5) 0.006(5) -0.002(5) -0.011(5)
C60' 0.027(5) 0.048(6) 0.030(5) 0.007(5) -0.003(5) -0.009(5)
C61 0.039(4) 0.035(4) 0.044(4) 0.006(3) -0.017(3) -0.001(3)
C62 0.042(5) 0.032(4) 0.046(5) 0.006(4) -0.014(4) 0.001(4)
C63 0.047(6) 0.032(5) 0.049(5) 0.006(4) -0.010(5) 0.006(4)
C64 0.053(6) 0.035(5) 0.054(6) 0.006(5) -0.007(5) 0.005(5)
C65 0.051(5) 0.040(6) 0.056(6) 0.011(5) -0.001(5) 0.007(5)
C66 0.047(5) 0.037(5) 0.052(5) 0.010(4) -0.007(4) 0.004(4)
C61' 0.039(4) 0.035(4) 0.044(4) 0.006(3) -0.017(3) -0.001(3)
C62' 0.043(6) 0.032(6) 0.046(6) 0.006(5) -0.014(5) 0.001(5)
C63' 0.046(7) 0.035(6) 0.050(7) 0.008(6) -0.012(6) 0.002(6)
C64' 0.048(6) 0.034(6) 0.051(6) 0.009(5) -0.008(6) 0.003(6)
C65' 0.049(6) 0.036(6) 0.053(6) 0.009(5) -0.007(5) 0.004(5)
C66' 0.046(5) 0.037(6) 0.049(6) 0.008(5) -0.010(5) 0.003(5)
C67 0.019(4) 0.025(5) 0.025(4) 0.006(3) -0.008(3) 0.000(3)
C68 0.031(5) 0.032(5) 0.035(5) 0.001(4) -0.011(4) -0.006(4)
C69 0.037(5) 0.037(6) 0.045(6) -0.007(4) -0.011(4) -0.011(4)
C70 0.034(5) 0.046(6) 0.040(5) -0.002(4) -0.019(4) -0.009(4)
C71 0.031(5) 0.035(5) 0.025(4) 0.000(4) -0.013(4) -0.004(4)
C72 0.021(4) 0.030(5) 0.027(4) -0.002(4) -0.008(3) -0.002(4)
P5 0.0257(11) 0.0310(13) 0.0242(11) -0.0037(9) -0.0086(9) 0.0004(10)
C73 0.036(6) 0.039(5) 0.034(5) -0.010(4) -0.009(4) 0.000(5)
C74 0.037(6) 0.043(6) 0.040(5) -0.007(5) -0.007(5) -0.001(6)
C75 0.039(7) 0.043(6) 0.039(5) -0.008(5) -0.004(5) 0.000(6)
C76 0.039(7) 0.045(6) 0.038(5) -0.008(5) -0.003(5) -0.001(5)
C77 0.038(7) 0.043(5) 0.034(5) -0.009(5) -0.006(5) -0.001(5)
C78 0.037(6) 0.043(5) 0.034(5) -0.008(5) -0.007(5) 0.002(5)
C73' 0.036(6) 0.038(5) 0.033(4) -0.011(4) -0.008(4) 0.001(5)
C74' 0.039(6) 0.042(6) 0.039(5) -0.007(5) -0.006(4) 0.000(6)
C75' 0.039(6) 0.042(6) 0.040(5) -0.008(5) -0.001(5) -0.002(6)
C76' 0.039(7) 0.044(6) 0.038(5) -0.009(5) -0.003(5) -0.002(5)
C77' 0.039(7) 0.043(5) 0.033(5) -0.009(4) -0.006(5) 0.000(5)
C78' 0.038(6) 0.043(5) 0.033(5) -0.009(4) -0.008(4) 0.003(5)
C79 0.026(5) 0.035(5) 0.029(5) -0.008(4) -0.002(4) -0.001(4)
C80 0.028(5) 0.029(6) 0.044(5) 0.002(4) -0.003(4) 0.006(4)
C81 0.044(6) 0.040(7) 0.069(7) 0.005(5) -0.005(6) 0.007(5)
C82 0.055(7) 0.039(7) 0.074(8) -0.018(6) 0.008(6) -0.008(6)
C83 0.048(7) 0.056(8) 0.074(8) -0.026(6) -0.007(6) -0.019(6)
C84 0.040(6) 0.046(7) 0.047(6) -0.010(5) -0.005(5) -0.008(5)
C85 0.027(5) 0.033(5) 0.040(5) -0.011(4) -0.015(4) 0.001(4)
C86 0.041(5) 0.038(6) 0.027(5) -0.001(4) -0.012(4) 0.013(4)
C87 0.052(6) 0.050(7) 0.043(6) 0.006(5) -0.020(5) 0.009(5)
C88 0.027(5) 0.067(8) 0.039(6) -0.002(5) -0.006(4) 0.011(5)
C89 0.031(5) 0.033(6) 0.035(5) 0.003(4) -0.009(4) 0.001(4)
C90 0.023(4) 0.024(5) 0.039(5) -0.001(4) -0.010(4) 0.005(4)
P6 0.0175(10) 0.0346(14) 0.0307(12) -0.0092(10) -0.0023(9) -0.0017(9)
C91 0.018(4) 0.026(5) 0.027(4) 0.006(3) -0.008(3) 0.004(3)
C92 0.024(4) 0.030(5) 0.037(5) 0.009(4) -0.016(4) 0.000(4)
C93 0.021(4) 0.038(6) 0.040(5) 0.009(4) -0.009(4) -0.002(4)
C94 0.022(5) 0.057(7) 0.024(5) 0.000(4) 0.001(4) 0.010(4)
C95 0.026(5) 0.048(6) 0.034(5) -0.006(4) -0.004(4) 0.003(4)
C96 0.021(4) 0.032(5) 0.030(5) 0.006(4) -0.009(4) 0.004(4)
C97 0.023(4) 0.030(4) 0.047(4) -0.004(4) -0.009(4) -0.004(4)
C98 0.026(4) 0.035(5) 0.052(5) 0.000(4) -0.008(4) -0.005(4)
C99 0.028(4) 0.033(5) 0.051(5) 0.002(4) -0.006(4) -0.002(4)
C100 0.031(4) 0.034(5) 0.052(6) 0.002(4) -0.010(4) -0.004(4)
C101 0.028(4) 0.035(5) 0.056(6) 0.000(5) -0.009(4) -0.001(4)
C102 0.027(4) 0.033(5) 0.050(5) -0.007(4) -0.006(4) -0.005(4)
C97C 0.025(5) 0.032(5) 0.049(5) -0.003(5) -0.008(5) -0.005(5)
C98C 0.026(5) 0.033(6) 0.051(6) 0.000(5) -0.008(5) -0.004(5)
C99C 0.031(5) 0.034(6) 0.053(6) 0.002(5) -0.006(5) -0.003(5)
C10C 0.031(5) 0.035(6) 0.054(6) 0.001(6) -0.005(5) -0.001(5)
C11C 0.028(5) 0.035(5) 0.052(6) -0.003(5) -0.008(5) -0.002(5)
C12C 0.027(5) 0.032(5) 0.050(6) -0.005(5) -0.008(5) -0.004(5)
C103 0.030(3) 0.053(6) 0.045(4) -0.019(5) -0.005(3) 0.000(4)
C104 0.036(5) 0.052(7) 0.047(6) -0.021(6) -0.006(5) -0.004(5)
C105 0.041(5) 0.053(8) 0.050(6) -0.021(6) -0.008(5) -0.005(5)
C106 0.041(5) 0.056(8) 0.049(6) -0.021(7) -0.010(5) -0.002(6)
C107 0.039(5) 0.055(8) 0.049(6) -0.020(7) -0.010(5) -0.002(6)
C108 0.034(5) 0.056(8) 0.046(5) -0.022(6) -0.010(5) -0.001(5)
C13C 0.030(3) 0.053(6) 0.045(4) -0.019(5) -0.005(3) 0.000(4)
C14C 0.036(5) 0.052(7) 0.047(6) -0.022(6) -0.006(5) -0.004(5)
C15C 0.041(5) 0.054(8) 0.049(6) -0.020(6) -0.008(5) -0.003(5)
C16C 0.040(5) 0.053(8) 0.048(6) -0.024(7) -0.009(5) -0.004(6)
C17C 0.038(5) 0.056(8) 0.049(6) -0.022(7) -0.013(5) -0.003(6)
C18C 0.033(5) 0.053(8) 0.043(5) -0.025(6) -0.010(5) -0.001(5)
P7 0.063(2) 0.045(2) 0.063(3) -0.0134(17) -0.0242(19) 0.0115(17)
F1 0.187(10) 0.097(8) 0.099(7) -0.014(6) -0.071(7) 0.044(7)
F2 0.120(7) 0.101(6) 0.079(5) -0.042(5) -0.014(5) -0.006(6)
F3 0.068(5) 0.081(6) 0.086(6) 0.007(5) -0.017(4) 0.023(5)
F4 0.062(5) 0.100(6) 0.092(6) -0.049(5) -0.027(4) 0.012(4)
F5 0.052(5) 0.140(7) 0.107(7) -0.013(6) -0.016(5) 0.010(5)
F6 0.142(8) 0.122(7) 0.065(6) -0.024(5) 0.006(5) -0.087(6)
P7' 0.078(6) 0.084(6) 0.084(6) -0.023(6) -0.024(6) 0.009(6)
F1' 0.091(9) 0.095(10) 0.093(10) -0.014(9) -0.035(9) 0.015(10)
F2' 0.084(11) 0.096(11) 0.091(10) -0.024(10) -0.017(10) 0.014(10)
F3' 0.085(12) 0.096(12) 0.084(12) -0.029(11) -0.027(11) 0.013(12)
F4' 0.072(10) 0.075(10) 0.077(11) -0.027(10) -0.016(10) 0.009(10)
F5' 0.078(14) 0.129(15) 0.105(15) -0.004(15) -0.025(14) 0.020(14)
F6' 0.095(9) 0.086(9) 0.076(10) -0.026(9) -0.018(9) -0.020(9)
P8 0.058(3) 0.066(3) 0.052(2) 0.001(2) -0.0155(19) -0.018(2)
F7 0.098(6) 0.114(7) 0.058(5) 0.025(5) -0.018(5) -0.004(6)
F8 0.083(6) 0.069(6) 0.087(6) -0.029(5) -0.003(5) -0.003(5)
F9 0.085(6) 0.088(6) 0.049(4) 0.008(4) -0.020(4) -0.029(5)
F10 0.088(6) 0.082(7) 0.098(6) -0.018(5) -0.001(5) -0.006(5)
F11 0.069(5) 0.081(6) 0.096(6) 0.004(5) -0.040(5) -0.021(5)
F12 0.070(5) 0.089(6) 0.081(6) -0.017(5) -0.018(4) -0.027(5)
P8' 0.085(6) 0.089(6) 0.084(6) 0.011(5) -0.006(5) -0.014(5)
F7' 0.088(11) 0.091(12) 0.072(11) 0.023(11) -0.012(11) -0.022(11)
F8' 0.093(12) 0.093(12) 0.105(12) -0.005(11) -0.002(11) -0.002(11)
F9' 0.073(9) 0.074(9) 0.070(9) -0.005(9) -0.007(9) -0.018(9)
F10' 0.068(8) 0.092(9) 0.080(8) -0.006(8) -0.018(8) -0.020(8)
F11' 0.088(9) 0.102(9) 0.081(9) 0.005(9) -0.019(9) -0.005(9)
F12' 0.072(10) 0.069(10) 0.074(10) -0.010(9) -0.004(9) -0.024(9)
C1S 0.105(14) 0.128(17) 0.120(14) -0.073(13) -0.046(11) 0.009(12)
Cl1 0.053(2) 0.150(4) 0.107(3) -0.082(3) 0.008(2) -0.020(2)
Cl2 0.090(3) 0.176(5) 0.119(4) -0.112(4) -0.033(3) 0.021(3)
C2S 0.17(2) 0.102(17) 0.129(18) -0.011(14) 0.056(16) -0.002(16)
Cl3 0.068(2) 0.082(3) 0.069(2) 0.0100(19) -0.0081(18) 0.009(2)
Cl4 0.128(4) 0.139(4) 0.089(3) -0.067(3) 0.025(3) -0.087(4)

loop_
_atom_type_symbol
_atom_type_description
_atom_type_scat_dispersion_real
_atom_type_scat_dispersion_imag
_atom_type_scat_source
C C 0.0033 0.0016 'International Tables Vol C Tables 4.2.6.8 and 6.1.1.4'
H H 0.0000 0.0000 'International Tables Vol C Tables 4.2.6.8 and 6.1.1.4'
Sb Sb -0.5866 1.5461 'International Tables Vol C Tables 4.2.6.8 and 6.1.1.4'
Au Au -2.0133 8.8022 'International Tables Vol C Tables 4.2.6.8 and 6.1.1.4'
P P 0.1023 0.0942 'International Tables Vol C Tables 4.2.6.8 and 6.1.1.4'
Cl Cl 0.1484 0.1585 'International Tables Vol C Tables 4.2.6.8 and 6.1.1.4'
F F 0.0171 0.0103 'International Tables Vol C Tables 4.2.6.8 and 6.1.1.4'

loop_
_geom_angle_atom_site_label_1
_geom_angle_atom_site_label_2
_geom_angle_atom_site_label_3
_geom_angle
_geom_angle_site_symmetry_1
_geom_angle_site_symmetry_3
_geom_angle_publ_flag
P1 Au1 Au3 151.91(6) . . ?
P1 Au1 Au2 146.17(6) . . ?
Au3 Au1 Au2 60.044(11) . . ?
P1 Au1 Au2 133.41(5) . 2_556 ?
Au3 Au1 Au2 61.711(11) . 2_556 ?
Au2 Au1 Au2 57.286(11) . 2_556 ?
P1 Au1 Sb1 76.76(5) . 2_556 ?
Au3 Au1 Sb1 121.442(16) . 2_556 ?
Au2 Au1 Sb1 91.742(14) . 2_556 ?
Au2 Au1 Sb1 59.947(13) 2_556 2_556 ?
P2 Au2 Au2 177.93(6) . 2_556 ?
P2 Au2 Au3 118.61(5) . . ?
Au2 Au2 Au3 62.837(13) 2_556 . ?
P2 Au2 Au1 120.31(6) . . ?
Au2 Au2 Au1 61.609(13) 2_556 . ?
Au3 Au2 Au1 58.888(11) . . ?
P2 Au2 Au1 116.97(6) . 2_556 ?
Au2 Au2 Au1 61.106(13) 2_556 2_556 ?
Au3 Au2 Au1 94.452(13) . 2_556 ?
Au1 Au2 Au1 122.715(11) . 2_556 ?
P2 Au2 Au3 118.56(5) . 2_556 ?
Au2 Au2 Au3 59.972(12) 2_556 2_556 ?
Au3 Au2 Au3 122.809(11) . 2_556 ?
Au1 Au2 Au3 93.075(12) . 2_556 ?
Au1 Au2 Au3 57.860(11) 2_556 2_556 ?
P2 Au2 Sb1 81.54(5) . . ?
Au2 Au2 Sb1 98.097(16) 2_556 . ?
Au3 Au2 Sb1 63.754(13) . . ?
Au1 Au2 Sb1 122.243(15) . . ?
Au1 Au2 Sb1 66.657(13) 2_556 . ?
Au3 Au2 Sb1 124.289(16) 2_556 . ?
P3 Au3 Au1 150.65(5) . . ?
P3 Au3 Au2 145.76(5) . . ?
Au1 Au3 Au2 61.068(11) . . ?
P3 Au3 Au2 136.00(5) . 2_556 ?
Au1 Au3 Au2 60.429(11) . 2_556 ?
Au2 Au3 Au2 57.190(11) . 2_556 ?
P3 Au3 Sb1 83.89(5) . . ?
Au1 Au3 Sb1 122.927(15) . . ?
Au2 Au3 Sb1 62.266(13) . . ?
Au2 Au3 Sb1 93.861(15) 2_556 . ?
C36 Sb1 C37 97.8(3) . . ?
C36 Sb1 C8 97.0(3) . 2_556 ?
C37 Sb1 C8 98.9(3) . 2_556 ?
C36 Sb1 Au2 86.5(2) . . ?
C37 Sb1 Au2 144.9(2) . . ?
C8 Sb1 Au2 115.2(2) 2_556 . ?
C36 Sb1 Au3 92.2(2) . . ?
C37 Sb1 Au3 90.9(2) . . ?
C8 Sb1 Au3 165.5(2) 2_556 . ?
Au2 Sb1 Au3 53.979(12) . . ?
C36 Sb1 Au1 134.5(2) . 2_556 ?
C37 Sb1 Au1 127.1(2) . 2_556 ?
C8 Sb1 Au1 84.2(2) 2_556 2_556 ?
Au2 Sb1 Au1 53.397(11) . 2_556 ?
Au3 Sb1 Au1 81.298(14) . 2_556 ?
C13 P1 C1 106.8(4) . . ?
C13 P1 C7 109.8(4) . . ?
C1 P1 C7 100.3(4) . . ?
C13 P1 Au1 110.5(3) . . ?
C1 P1 Au1 118.3(3) . . ?
C7 P1 Au1 110.5(3) . . ?
C2 C1 C6 118.4(8) . . ?
C2 C1 P1 120.0(7) . . ?
C6 C1 P1 121.3(7) . . ?
C3 C2 C1 121.0(9) . . ?
C3 C2 H2 119.5 . . ?
C1 C2 H2 119.5 . . ?
C4 C3 C2 118.9(10) . . ?
C4 C3 H3 120.5 . . ?
C2 C3 H3 120.5 . . ?
C5 C4 C3 120.8(9) . . ?
C5 C4 H4 119.6 . . ?
C3 C4 H4 119.6 . . ?
C4 C5 C6 120.0(9) . . ?
C4 C5 H5 120.0 . . ?
C6 C5 H5 120.0 . . ?
C5 C6 C1 120.9(9) . . ?
C5 C6 H6 119.6 . . ?
C1 C6 H6 119.6 . . ?
C12 C7 C8 120.4(7) . . ?
C12 C7 P1 120.9(7) . . ?
C8 C7 P1 118.6(6) . . ?
C7 C8 C9 119.0(8) . . ?
C7 C8 Sb1 122.9(6) . 2_556 ?
C9 C8 Sb1 118.1(6) . 2_556 ?
C10 C9 C8 119.8(8) . . ?
C10 C9 H9 120.1 . . ?
C8 C9 H9 120.1 . . ?
C11 C10 C9 120.7(8) . . ?
C11 C10 H10 119.7 . . ?
C9 C10 H10 119.7 . . ?
C10 C11 C12 120.0(8) . . ?
C10 C11 H11 120.0 . . ?
C12 C11 H11 120.0 . . ?
C7 C12 C11 120.1(9) . . ?
C7 C12 H12 120.0 . . ?
C11 C12 H12 120.0 . . ?
C18 C13 C14 119.5(9) . . ?
C18 C13 P1 120.9(8) . . ?
C14 C13 P1 118.4(7) . . ?
C15 C14 C13 120.2(10) . . ?
C15 C14 H14 119.9 . . ?
C13 C14 H14 119.9 . . ?
C16 C15 C14 120.6(11) . . ?
C16 C15 H15 119.7 . . ?
C14 C15 H15 119.7 . . ?
C15 C16 C17 120.0(11) . . ?
C15 C16 H16 120.0 . . ?
C17 C16 H16 120.0 . . ?
C18 C17 C16 118.6(11) . . ?
C18 C17 H17 120.7 . . ?
C16 C17 H17 120.7 . . ?
C13 C18 C17 121.1(12) . . ?
C13 C18 H18 119.5 . . ?
C17 C18 H18 119.5 . . ?
C25' P2 C19 105.3(7) . . ?
C25 P2 C19 106.1(5) . . ?
C25' P2 C31 103.6(9) . . ?
C25 P2 C31 106.4(6) . . ?
C19 P2 C31 105.2(4) . . ?
C25' P2 Au2 113.8(7) . . ?
C25 P2 Au2 110.8(4) . . ?
C19 P2 Au2 118.5(3) . . ?
C31 P2 Au2 109.0(2) . . ?
C24 C19 C20 118.8(8) . . ?
C24 C19 P2 118.2(6) . . ?
C20 C19 P2 122.9(7) . . ?
C21 C20 C19 120.3(9) . . ?
C21 C20 H20 119.8 . . ?
C19 C20 H20 119.8 . . ?
C22 C21 C20 120.9(9) . . ?
C22 C21 H21 119.6 . . ?
C20 C21 H21 119.6 . . ?
C21 C22 C23 119.5(9) . . ?
C21 C22 H22 120.3 . . ?
C23 C22 H22 120.3 . . ?
C24 C23 C22 118.8(9) . . ?
C24 C23 H23 120.6 . . ?
C22 C23 H23 120.6 . . ?
C19 C24 C23 121.7(8) . . ?
C19 C24 H24 119.1 . . ?
C23 C24 H24 119.1 . . ?
C30 C25 C26 118.2(10) . . ?
C30 C25 P2 117.0(10) . . ?
C26 C25 P2 124.7(11) . . ?
C27 C26 C25 120.9(12) . . ?
C27 C26 H26 119.5 . . ?
C25 C26 H26 119.5 . . ?
C26 C27 C28 120.0(12) . . ?
C26 C27 H27 120.0 . . ?
C28 C27 H27 120.0 . . ?
C29 C28 C27 120.3(12) . . ?
C29 C28 H28 119.9 . . ?
C27 C28 H28 119.9 . . ?
C28 C29 C30 119.9(13) . . ?
C28 C29 H29 120.1 . . ?
C30 C29 H29 120.1 . . ?
C25 C30 C29 120.8(11) . . ?
C25 C30 H30 119.6 . . ?
C29 C30 H30 119.6 . . ?
C30' C25' C26' 118.7(15) . . ?
C30' C25' P2 121.5(16) . . ?
C26' C25' P2 119.7(17) . . ?
C27' C26' C25' 119.4(17) . . ?
C27' C26' H26' 120.3 . . ?
C25' C26' H26' 120.3 . . ?
C26' C27' C28' 121.7(17) . . ?
C26' C27' H27' 119.2 . . ?
C28' C27' H27' 119.2 . . ?
C29' C28' C27' 119.6(18) . . ?
C29' C28' H28' 120.2 . . ?
C27' C28' H28' 120.2 . . ?
C28' C29' C30' 120.1(19) . . ?
C28' C29' H29' 120.0 . . ?
C30' C29' H29' 120.0 . . ?
C25' C30' C29' 120.6(17) . . ?
C25' C30' H30' 119.7 . . ?
C29' C30' H30' 119.7 . . ?
C36 C31 C32 119.3(7) . . ?
C36 C31 P2 121.0(6) . . ?
C32 C31 P2 119.7(6) . . ?
C33 C32 C31 120.7(8) . . ?
C33 C32 H32 119.6 . . ?
C31 C32 H32 119.6 . . ?
C32 C33 C34 120.3(8) . . ?
C32 C33 H33 119.9 . . ?
C34 C33 H33 119.9 . . ?
C33 C34 C35 119.0(8) . . ?
C33 C34 H34 120.5 . . ?
C35 C34 H34 120.5 . . ?
C36 C35 C34 122.1(8) . . ?
C36 C35 H35 119.0 . . ?
C34 C35 H35 119.0 . . ?
C35 C36 C31 118.5(7) . . ?
C35 C36 Sb1 119.2(6) . . ?
C31 C36 Sb1 122.2(6) . . ?
C43 P3 C49 108.2(4) . . ?
C43 P3 C42 108.0(4) . . ?
C49 P3 C42 101.6(4) . . ?
C43 P3 Au3 111.1(3) . . ?
C49 P3 Au3 110.0(3) . . ?
C42 P3 Au3 117.3(3) . . ?
C38 C37 C42 117.7(7) . . ?
C38 C37 Sb1 117.7(6) . . ?
C42 C37 Sb1 124.1(6) . . ?
C39 C38 C37 121.2(8) . . ?
C39 C38 H38 119.4 . . ?
C37 C38 H38 119.4 . . ?
C40 C39 C38 119.8(8) . . ?
C40 C39 H39 120.1 . . ?
C38 C39 H39 120.1 . . ?
C39 C40 C41 120.0(8) . . ?
C39 C40 H40 120.0 . . ?
C41 C40 H40 120.0 . . ?
C40 C41 C42 121.4(8) . . ?
C40 C41 H41 119.3 . . ?
C42 C41 H41 119.3 . . ?
C41 C42 C37 119.8(7) . . ?
C41 C42 P3 117.9(6) . . ?
C37 C42 P3 122.2(6) . . ?
C44 C43 C48 118.2(8) . . ?
C44 C43 P3 117.2(7) . . ?
C48 C43 P3 124.5(7) . . ?
C45 C44 C43 119.7(9) . . ?
C45 C44 H44 120.1 . . ?
C43 C44 H44 120.1 . . ?
C46 C45 C44 121.4(10) . . ?
C46 C45 H45 119.3 . . ?
C44 C45 H45 119.3 . . ?
C45 C46 C47 119.4(10) . . ?
C45 C46 H46 120.3 . . ?
C47 C46 H46 120.3 . . ?
C48 C47 C46 120.5(9) . . ?
C48 C47 H47 119.7 . . ?
C46 C47 H47 119.7 . . ?
C47 C48 C43 120.6(9) . . ?
C47 C48 H48 119.7 . . ?
C43 C48 H48 119.7 . . ?
C50 C49 C54 119.9(8) . . ?
C50 C49 P3 117.2(7) . . ?
C54 C49 P3 122.9(7) . . ?
C49 C50 C51 121.1(10) . . ?
C49 C50 H50 119.4 . . ?
C51 C50 H50 119.4 . . ?
C50 C51 C52 119.0(10) . . ?
C50 C51 H51 120.5 . . ?
C52 C51 H51 120.5 . . ?
C53 C52 C51 119.7(10) . . ?
C53 C52 H52 120.1 . . ?
C51 C52 H52 120.1 . . ?
C52 C53 C54 121.9(11) . . ?
C52 C53 H53 119.1 . . ?
C54 C53 H53 119.1 . . ?
C49 C54 C53 118.4(10) . . ?
C49 C54 H54 120.8 . . ?
C53 C54 H54 120.8 . . ?
P4 Au4 Au5 145.79(5) . . ?
P4 Au4 Au6 142.89(6) . 2_565 ?
Au5 Au4 Au6 61.856(12) . 2_565 ?
P4 Au4 Au6 146.00(6) . . ?
Au5 Au4 Au6 59.838(11) . . ?
Au6 Au4 Au6 57.206(13) 2_565 . ?
P4 Au4 Sb2 82.47(6) . 2_565 ?
Au5 Au4 Sb2 123.254(18) . 2_565 ?
Au6 Au4 Sb2 62.440(14) 2_565 2_565 ?
Au6 Au4 Sb2 97.490(15) . 2_565 ?
P5 Au5 Au4 156.09(6) . . ?
P5 Au5 Au6 129.70(5) . . ?
Au4 Au5 Au6 61.994(12) . . ?
P5 Au5 Au6 142.97(6) . 2_565 ?
Au4 Au5 Au6 60.170(12) . 2_565 ?
Au6 Au5 Au6 57.343(13) . 2_565 ?
P5 Au5 Sb2 74.51(5) . . ?
Au4 Au5 Sb2 119.613(16) . . ?
Au6 Au5 Sb2 57.762(13) . . ?
Au6 Au5 Sb2 89.792(14) 2_565 . ?
P6 Au6 Au6 172.33(6) . 2_565 ?
P6 Au6 Au5 125.17(6) . . ?
Au6 Au6 Au5 62.468(14) 2_565 . ?
P6 Au6 Au4 113.99(6) . 2_565 ?
Au6 Au6 Au4 62.211(14) 2_565 2_565 ?
Au5 Au6 Au4 95.138(15) . 2_565 ?
P6 Au6 Au4 122.78(6) . . ?
Au6 Au6 Au4 60.583(13) 2_565 . ?
Au5 Au6 Au4 58.168(11) . . ?
Au4 Au6 Au4 122.795(13) 2_565 . ?
P6 Au6 Au5 112.16(6) . 2_565 ?
Au6 Au6 Au5 60.190(13) 2_565 2_565 ?
Au5 Au6 Au5 122.658(13) . 2_565 ?
Au4 Au6 Au5 57.977(12) 2_565 2_565 ?
Au4 Au6 Au5 92.852(13) . 2_565 ?
P6 Au6 Sb2 82.36(6) . . ?
Au6 Au6 Sb2 100.70(2) 2_565 . ?
Au5 Au6 Sb2 71.154(14) . . ?
Au4 Au6 Sb2 62.477(14) 2_565 . ?
Au4 Au6 Sb2 129.150(16) . . ?
Au5 Au6 Sb2 119.493(17) 2_565 . ?
C72 Sb2 C91 96.4(3) . . ?
C72 Sb2 C90 101.4(3) . . ?
C91 Sb2 C90 98.4(3) . . ?
C72 Sb2 Au6 147.4(2) . . ?
C91 Sb2 Au6 88.0(2) . . ?
C90 Sb2 Au6 109.9(2) . . ?
C72 Sb2 Au4 92.4(2) . 2_565 ?
C91 Sb2 Au4 92.6(2) . 2_565 ?
C90 Sb2 Au4 161.2(2) . 2_565 ?
Au6 Sb2 Au4 55.081(13) . 2_565 ?
C72 Sb2 Au5 128.3(2) . . ?
C91 Sb2 Au5 134.6(2) . . ?
C90 Sb2 Au5 81.7(2) . . ?
Au6 Sb2 Au5 51.085(11) . . ?
Au4 Sb2 Au5 79.745(15) 2_565 . ?
C55' P4 C61' 106.5(10) . . ?
C55 P4 C61 110.3(5) . . ?
C55 P4 C67 103.3(5) . . ?
C55' P4 C67 106.3(8) . . ?
C61' P4 C67 107.3(12) . . ?
C61 P4 C67 104.7(5) . . ?
C55 P4 Au4 111.9(6) . . ?
C55' P4 Au4 107.6(11) . . ?
C61' P4 Au4 111.8(12) . . ?
C61 P4 Au4 109.6(4) . . ?
C67 P4 Au4 116.7(3) . . ?
C60 C55 C56 120.1(10) . . ?
C60 C55 P4 120.8(11) . . ?
C56 C55 P4 118.9(11) . . ?
C57 C56 C55 117.4(12) . . ?
C57 C56 H56 121.3 . . ?
C55 C56 H56 121.3 . . ?
C56 C57 C58 121.8(12) . . ?
C56 C57 H57 119.1 . . ?
C58 C57 H57 119.1 . . ?
C59 C58 C57 119.4(12) . . ?
C59 C58 H58 120.3 . . ?
C57 C58 H58 120.3 . . ?
C58 C59 C60 119.6(14) . . ?
C58 C59 H59 120.2 . . ?
C60 C59 H59 120.2 . . ?
C55 C60 C59 121.8(13) . . ?
C55 C60 H60 119.1 . . ?
C59 C60 H60 119.1 . . ?
C60' C55' C56' 114.0(15) . . ?
C60' C55' P4 117.8(19) . . ?
C56' C55' P4 128(2) . . ?
C57' C56' C55' 122.4(19) . . ?
C57' C56' H56' 118.8 . . ?
C55' C56' H56' 118.8 . . ?
C56' C57' C58' 121(2) . . ?
C56' C57' H57' 119.4 . . ?
C58' C57' H57' 119.4 . . ?
C59' C58' C57' 117.1(19) . . ?
C59' C58' H58' 121.5 . . ?
C57' C58' H58' 121.5 . . ?
C58' C59' C60' 121(2) . . ?
C58' C59' H59' 119.4 . . ?
C60' C59' H59' 119.4 . . ?
C55' C60' C59' 124.1(19) . . ?
C55' C60' H60' 117.9 . . ?
C59' C60' H60' 117.9 . . ?
C66 C61 C62 118.1(10) . . ?
C66 C61 P4 115.7(9) . . ?
C62 C61 P4 126.2(9) . . ?
C63 C62 C61 120.4(11) . . ?
C63 C62 H62 119.8 . . ?
C61 C62 H62 119.8 . . ?
C64 C63 C62 121.6(13) . . ?
C64 C63 H63 119.2 . . ?
C62 C63 H63 119.2 . . ?
C63 C64 C65 120.3(13) . . ?
C63 C64 H64 119.9 . . ?
C65 C64 H64 119.9 . . ?
C64 C65 C66 119.1(13) . . ?
C64 C65 H65 120.5 . . ?
C66 C65 H65 120.5 . . ?
C61 C66 C65 120.6(12) . . ?
C61 C66 H66 119.7 . . ?
C65 C66 H66 119.7 . . ?
C66' C61' C62' 119.9(18) . . ?
C66' C61' P4 123(2) . . ?
C62' C61' P4 117(2) . . ?
C63' C62' C61' 119.0(19) . . ?
C63' C62' H62' 120.5 . . ?
C61' C62' H62' 120.5 . . ?
C64' C63' C62' 121(2) . . ?
C64' C63' H63' 119.6 . . ?
C62' C63' H63' 119.6 . . ?
C63' C64' C65' 123(2) . . ?
C63' C64' H64' 118.7 . . ?
C65' C64' H64' 118.7 . . ?
C64' C65' C66' 117(2) . . ?
C64' C65' H65' 121.4 . . ?
C66' C65' H65' 121.4 . . ?
C61' C66' C65' 120(2) . . ?
C61' C66' H66' 119.8 . . ?
C65' C66' H66' 119.8 . . ?
C68 C67 C72 119.6(7) . 2_565 ?
C68 C67 P4 119.5(6) . . ?
C72 C67 P4 120.7(6) 2_565 . ?
C67 C68 C69 121.3(8) . . ?
C67 C68 H68 119.4 . . ?
C69 C68 H68 119.4 . . ?
C70 C69 C68 119.3(9) . . ?
C70 C69 H69 120.4 . . ?
C68 C69 H69 120.4 . . ?
C69 C70 C71 120.1(8) . 2_565 ?
C69 C70 H70 119.9 . . ?
C71 C70 H70 119.9 2_565 . ?
C72 C71 C70 121.4(8) . 2_565 ?
C72 C71 H71 119.3 . . ?
C70 C71 H71 119.3 2_565 . ?
C71 C72 C67 118.4(8) . 2_565 ?
C71 C72 Sb2 119.5(6) . . ?
C67 C72 Sb2 121.9(6) 2_565 . ?
C73' P5 C79 105.2(7) . . ?
C73 P5 C79 104.7(8) . . ?
C73' P5 C85 109.6(8) . . ?
C73 P5 C85 113.2(10) . . ?
C79 P5 C85 103.7(4) . . ?
C73' P5 Au5 114.9(9) . . ?
C73 P5 Au5 112.2(11) . . ?
C79 P5 Au5 116.0(3) . . ?
C85 P5 Au5 106.9(3) . . ?
C78 C73 C74 117.4(14) . . ?
C78 C73 P5 127.5(19) . . ?
C74 C73 P5 115.1(18) . . ?
C75 C74 C73 119.6(15) . . ?
C75 C74 H74 120.2 . . ?
C73 C74 H74 120.2 . . ?
C76 C75 C74 121.3(16) . . ?
C76 C75 H75 119.4 . . ?
C74 C75 H75 119.4 . . ?
C77 C76 C75 119.5(16) . . ?
C77 C76 H76 120.2 . . ?
C75 C76 H76 120.2 . . ?
C76 C77 C78 120.1(17) . . ?
C76 C77 H77 119.9 . . ?
C78 C77 H77 119.9 . . ?
C73 C78 C77 122.1(16) . . ?
C73 C78 H78 119.0 . . ?
C77 C78 H78 119.0 . . ?
C78' C73' C74' 118.7(12) . . ?
C78' C73' P5 124.7(16) . . ?
C74' C73' P5 116.5(15) . . ?
C75' C74' C73' 119.7(14) . . ?
C75' C74' H74' 120.2 . . ?
C73' C74' H74' 120.2 . . ?
C76' C75' C74' 120.4(14) . . ?
C76' C75' H75' 119.8 . . ?
C74' C75' H75' 119.8 . . ?
C77' C76' C75' 119.9(14) . . ?
C77' C76' H76' 120.0 . . ?
C75' C76' H76' 120.0 . . ?
C76' C77' C78' 120.8(15) . . ?
C76' C77' H77' 119.6 . . ?
C78' C77' H77' 119.6 . . ?
C73' C78' C77' 120.4(14) . . ?
C73' C78' H78' 119.8 . . ?
C77' C78' H78' 119.8 . . ?
C84 C79 C80 119.4(9) . . ?
C84 C79 P5 121.0(7) . . ?
C80 C79 P5 119.6(7) . . ?
C81 C80 C79 120.2(9) . . ?
C81 C80 H80 119.9 . . ?
C79 C80 H80 119.9 . . ?
C82 C81 C80 119.9(11) . . ?
C82 C81 H81 120.1 . . ?
C80 C81 H81 120.1 . . ?
C83 C82 C81 120.8(11) . . ?
C83 C82 H82 119.6 . . ?
C81 C82 H82 119.6 . . ?
C82 C83 C84 121.0(11) . . ?
C82 C83 H83 119.5 . . ?
C84 C83 H83 119.5 . . ?
C83 C84 C79 118.7(10) . . ?
C83 C84 H84 120.7 . . ?
C79 C84 H84 120.7 . . ?
C86 C85 C90 118.2(8) . . ?
C86 C85 P5 120.8(7) . . ?
C90 C85 P5 120.9(7) . . ?
C87 C86 C85 120.8(9) . . ?
C87 C86 H86 119.6 . . ?
C85 C86 H86 119.6 . . ?
C88 C87 C86 121.1(9) . . ?
C88 C87 H87 119.4 . . ?
C86 C87 H87 119.4 . . ?
C87 C88 C89 119.2(9) . . ?
C87 C88 H88 120.4 . . ?
C89 C88 H88 120.4 . . ?
C90 C89 C88 121.4(8) . . ?
C90 C89 H89 119.3 . . ?
C88 C89 H89 119.3 . . ?
C89 C90 C85 119.2(8) . . ?
C89 C90 Sb2 118.5(6) . . ?
C85 C90 Sb2 120.8(6) . . ?
C13C P6 C97C 108.3(16) . . ?
C103 P6 C97 103.0(10) . . ?
C13C P6 C96 104.5(8) . . ?
C103 P6 C96 109.6(8) . . ?
C97C P6 C96 102.6(11) . . ?
C97 P6 C96 103.4(5) . . ?
C13C P6 Au6 111.3(7) . . ?
C103 P6 Au6 113.1(7) . . ?
C97C P6 Au6 118.4(10) . . ?
C97 P6 Au6 116.5(4) . . ?
C96 P6 Au6 110.6(3) . . ?
C96 C91 C92 118.1(8) . . ?
C96 C91 Sb2 122.9(6) . . ?
C92 C91 Sb2 118.9(7) . . ?
C93 C92 C91 121.2(9) . . ?
C93 C92 H92 119.4 . . ?
C91 C92 H92 119.4 . . ?
C94 C93 C92 120.3(8) . . ?
C94 C93 H93 119.9 . . ?
C92 C93 H93 119.9 . . ?
C95 C94 C93 119.6(8) . . ?
C95 C94 H94 120.2 . . ?
C93 C94 H94 120.2 . . ?
C94 C95 C96 121.1(9) . . ?
C94 C95 H95 119.5 . . ?
C96 C95 H95 119.5 . . ?
C91 C96 C95 119.8(8) . . ?
C91 C96 P6 120.5(6) . . ?
C95 C96 P6 119.7(7) . . ?
C98 C97 C102 118.1(10) . . ?
C98 C97 P6 120.3(9) . . ?
C102 C97 P6 121.4(9) . . ?
C99 C98 C97 119.8(10) . . ?
C99 C98 H98 120.1 . . ?
C97 C98 H98 120.1 . . ?
C100 C99 C98 121.3(11) . . ?
C100 C99 H99 119.3 . . ?
C98 C99 H99 119.3 . . ?
C99 C100 C101 119.9(11) . . ?
C99 C100 H100 120.1 . . ?
C101 C100 H100 120.1 . . ?
C100 C101 C102 120.6(11) . . ?
C100 C101 H101 119.7 . . ?
C102 C101 H101 119.7 . . ?
C101 C102 C97 120.2(11) . . ?
C101 C102 H102 119.9 . . ?
C97 C102 H102 119.9 . . ?
C98C C97C C12C 121.4(17) . . ?
C98C C97C P6 123.2(19) . . ?
C12C C97C P6 115(2) . . ?
C99C C98C C97C 118.6(17) . . ?
C99C C98C H98C 120.7 . . ?
C97C C98C H98C 120.7 . . ?
C10C C99C C98C 120(2) . . ?
C10C C99C H99C 120.0 . . ?
C98C C99C H99C 120.0 . . ?
C99C C10C C11C 122(2) . . ?
C99C C10C H10C 118.9 . . ?
C11C C10C H10C 118.9 . . ?
C10C C11C C12C 120(2) . . ?
C10C C11C H11C 120.2 . . ?
C12C C11C H11C 120.2 . . ?
C11C C12C C97C 118(2) . . ?
C11C C12C H12C 120.9 . . ?
C97C C12C H12C 120.9 . . ?
C104 C103 C108 119.7(13) . . ?
C104 C103 P6 121.6(17) . . ?
C108 C103 P6 118.4(17) . . ?
C105 C104 C103 119.6(16) . . ?
C105 C104 H104 120.2 . . ?
C103 C104 H104 120.2 . . ?
C106 C105 C104 120.0(17) . . ?
C106 C105 H105 120.0 . . ?
C104 C105 H105 120.0 . . ?
C107 C106 C105 122.7(16) . . ?
C107 C106 H106 118.7 . . ?
C105 C106 H106 118.7 . . ?
C106 C107 C108 117.7(17) . . ?
C106 C107 H107 121.1 . . ?
C108 C107 H107 121.1 . . ?
C103 C108 C107 120.3(17) . . ?
C103 C108 H108 119.8 . . ?
C107 C108 H108 119.8 . . ?
C14C C13C C18C 120.5(14) . . ?
C14C C13C P6 122.9(18) . . ?
C18C C13C P6 116.5(17) . . ?
C15C C14C C13C 121.0(17) . . ?
C15C C14C H14C 119.5 . . ?
C13C C14C H14C 119.5 . . ?
C16C C15C C14C 117.9(18) . . ?
C16C C15C H15C 121.0 . . ?
C14C C15C H15C 121.0 . . ?
C15C C16C C17C 123.7(16) . . ?
C15C C16C H16C 118.1 . . ?
C17C C16C H16C 118.1 . . ?
C16C C17C C18C 118.6(18) . . ?
C16C C17C H17C 120.7 . . ?
C18C C17C H17C 120.7 . . ?
C17C C18C C13C 118.3(17) . . ?
C17C C18C H18C 120.9 . . ?
C13C C18C H18C 120.9 . . ?
F3 P7 F1 173.6(7) . . ?
F3 P7 F6 88.5(6) . . ?
F1 P7 F6 95.1(7) . . ?
F3 P7 F2 93.2(6) . . ?
F1 P7 F2 92.0(6) . . ?
F6 P7 F2 89.8(6) . . ?
F3 P7 F5 88.5(6) . . ?
F1 P7 F5 87.8(7) . . ?
F6 P7 F5 176.9(7) . . ?
F2 P7 F5 91.2(6) . . ?
F3 P7 F4 89.9(5) . . ?
F1 P7 F4 85.1(6) . . ?
F6 P7 F4 87.4(5) . . ?
F2 P7 F4 175.8(6) . . ?
F5 P7 F4 91.8(5) . . ?
F3' P7' F6' 87.6(18) . . ?
F3' P7' F2' 92.9(19) . . ?
F6' P7' F2' 92.6(19) . . ?
F3' P7' F1' 176(2) . . ?
F6' P7' F1' 96(2) . . ?
F2' P7' F1' 89.1(18) . . ?
F3' P7' F5' 89.2(19) . . ?
F6' P7' F5' 176(2) . . ?
F2' P7' F5' 90.0(19) . . ?
F1' P7' F5' 87.2(18) . . ?
F3' P7' F4' 92.6(18) . . ?
F6' P7' F4' 88.0(18) . . ?
F2' P7' F4' 175(2) . . ?
F1' P7' F4' 85.4(18) . . ?
F5' P7' F4' 89.7(18) . . ?
F12 P8 F7 90.4(6) . . ?
F12 P8 F9 93.7(5) . . ?
F7 P8 F9 175.3(7) . . ?
F12 P8 F11 176.3(7) . . ?
F7 P8 F11 87.0(6) . . ?
F9 P8 F11 88.8(5) . . ?
F12 P8 F10 87.1(6) . . ?
F7 P8 F10 87.9(6) . . ?
F9 P8 F10 90.2(6) . . ?
F11 P8 F10 90.2(6) . . ?
F12 P8 F8 91.0(6) . . ?
F7 P8 F8 91.8(7) . . ?
F9 P8 F8 90.2(6) . . ?
F11 P8 F8 91.7(7) . . ?
F10 P8 F8 178.0(7) . . ?
F7' P8' F9' 176(2) . . ?
F7' P8' F11' 84.8(17) . . ?
F9' P8' F11' 92.1(16) . . ?
F7' P8' F12' 84.5(16) . . ?
F9' P8' F12' 98.8(17) . . ?
F11' P8' F12' 168.4(19) . . ?
F7' P8' F8' 92.7(17) . . ?
F9' P8' F8' 85.6(16) . . ?
F11' P8' F8' 94.6(18) . . ?
F12' P8' F8' 90.2(17) . . ?
F7' P8' F10' 92.1(17) . . ?
F9' P8' F10' 89.9(17) . . ?
F11' P8' F10' 91.9(18) . . ?
F12' P8' F10' 84.1(17) . . ?
F8' P8' F10' 172(2) . . ?
Cl1 C1S Cl2 116.3(10) . . ?
Cl1 C1S H1S1 108.2 . . ?
Cl2 C1S H1S1 108.2 . . ?
Cl1 C1S H1S2 108.2 . . ?
Cl2 C1S H1S2 108.2 . . ?
H1S1 C1S H1S2 107.4 . . ?
Cl3 C2S Cl4 122.4(12) . . ?
Cl3 C2S H2S1 106.7 . . ?
Cl4 C2S H2S1 106.7 . . ?
Cl3 C2S H2S2 106.7 . . ?
Cl4 C2S H2S2 106.7 . . ?
H2S1 C2S H2S2 106.6 . . ?

loop_
_geom_bond_atom_site_label_1
_geom_bond_atom_site_label_2
_geom_bond_distance
_geom_bond_site_symmetry_2
_geom_bond_publ_flag
Au1 P1 2.296(2) . ?
Au1 Au3 2.7160(4) . ?
Au1 Au2 2.7764(4) . ?
Au1 Au2 2.7898(4) 2_556 ?
Au1 Sb1 3.1906(6) 2_556 ?
Au2 P2 2.2978(19) . ?
Au2 Au2 2.6682(5) 2_556 ?
Au2 Au3 2.7485(4) . ?
Au2 Au3 2.8245(4) 2_556 ?
Au2 Sb1 3.0079(6) . ?
Au3 P3 2.295(2) . ?
Au3 Sb1 3.0479(6) . ?
Sb1 C36 2.156(8) . ?
Sb1 C37 2.160(8) . ?
Sb1 C8 2.202(8) 2_556 ?
P1 C13 1.811(9) . ?
P1 C1 1.818(8) . ?
P1 C7 1.829(8) . ?
C1 C2 1.391(13) . ?
C1 C6 1.397(12) . ?
C2 C3 1.390(13) . ?
C2 H2 0.9500 . ?
C3 C4 1.390(14) . ?
C3 H3 0.9500 . ?
C4 C5 1.373(14) . ?
C4 H4 0.9500 . ?
C5 C6 1.374(13) . ?
C5 H5 0.9500 . ?
C6 H6 0.9500 . ?
C7 C12 1.381(12) . ?
C7 C8 1.389(11) . ?
C8 C9 1.398(11) . ?
C9 C10 1.384(12) . ?
C9 H9 0.9500 . ?
C10 C11 1.366(13) . ?
C10 H10 0.9500 . ?
C11 C12 1.383(12) . ?
C11 H11 0.9500 . ?
C12 H12 0.9500 . ?
C13 C18 1.374(13) . ?
C13 C14 1.389(14) . ?
C14 C15 1.372(14) . ?
C14 H14 0.9500 . ?
C15 C16 1.363(16) . ?
C15 H15 0.9500 . ?
C16 C17 1.415(18) . ?
C16 H16 0.9500 . ?
C17 C18 1.376(16) . ?
C17 H17 0.9500 . ?
C18 H18 0.9500 . ?
P2 C25' 1.815(11) . ?
P2 C25 1.817(10) . ?
P2 C19 1.818(8) . ?
P2 C31 1.838(8) . ?
C19 C24 1.367(12) . ?
C19 C20 1.380(11) . ?
C20 C21 1.373(13) . ?
C20 H20 0.9500 . ?
C21 C22 1.370(14) . ?
C21 H21 0.9500 . ?
C22 C23 1.391(13) . ?
C22 H22 0.9500 . ?
C23 C24 1.383(13) . ?
C23 H23 0.9500 . ?
C24 H24 0.9500 . ?
C25 C30 1.372(15) . ?
C25 C26 1.406(13) . ?
C26 C27 1.361(16) . ?
C26 H26 0.9500 . ?
C27 C28 1.385(18) . ?
C27 H27 0.9500 . ?
C28 C29 1.360(17) . ?
C28 H28 0.9500 . ?
C29 C30 1.397(15) . ?
C29 H29 0.9500 . ?
C30 H30 0.9500 . ?
C25' C30' 1.366(18) . ?
C25' C26' 1.407(17) . ?
C26' C27' 1.360(19) . ?
C26' H26' 0.9500 . ?
C27' C28' 1.37(2) . ?
C27' H27' 0.9500 . ?
C28' C29' 1.35(2) . ?
C28' H28' 0.9500 . ?
C29' C30' 1.400(19) . ?
C29' H29' 0.9500 . ?
C30' H30' 0.9500 . ?
C31 C36 1.404(11) . ?
C31 C32 1.405(11) . ?
C32 C33 1.380(12) . ?
C32 H32 0.9500 . ?
C33 C34 1.381(13) . ?
C33 H33 0.9500 . ?
C34 C35 1.393(12) . ?
C34 H34 0.9500 . ?
C35 C36 1.383(11) . ?
C35 H35 0.9500 . ?
P3 C43 1.819(8) . ?
P3 C49 1.823(8) . ?
P3 C42 1.842(8) . ?
C37 C38 1.408(11) . ?
C37 C42 1.411(11) . ?
C38 C39 1.397(11) . ?
C38 H38 0.9500 . ?
C39 C40 1.371(12) . ?
C39 H39 0.9500 . ?
C40 C41 1.381(12) . ?
C40 H40 0.9500 . ?
C41 C42 1.387(11) . ?
C41 H41 0.9500 . ?
C43 C44 1.387(12) . ?
C43 C48 1.392(12) . ?
C44 C45 1.377(13) . ?
C44 H44 0.9500 . ?
C45 C46 1.354(14) . ?
C45 H45 0.9500 . ?
C46 C47 1.371(14) . ?
C46 H46 0.9500 . ?
C47 C48 1.365(13) . ?
C47 H47 0.9500 . ?
C48 H48 0.9500 . ?
C49 C50 1.378(13) . ?
C49 C54 1.381(13) . ?
C50 C51 1.379(13) . ?
C50 H50 0.9500 . ?
C51 C52 1.393(16) . ?
C51 H51 0.9500 . ?
C52 C53 1.351(16) . ?
C52 H52 0.9500 . ?
C53 C54 1.395(13) . ?
C53 H53 0.9500 . ?
C54 H54 0.9500 . ?
Au4 P4 2.296(2) . ?
Au4 Au5 2.7017(5) . ?
Au4 Au6 2.7644(5) 2_565 ?
Au4 Au6 2.8076(4) . ?
Au4 Sb2 2.9899(6) 2_565 ?
Au5 P5 2.286(2) . ?
Au5 Au6 2.7494(4) . ?
Au5 Au6 2.8099(5) 2_565 ?
Au5 Sb2 3.3442(6) . ?
Au6 P6 2.290(2) . ?
Au6 Au6 2.6678(6) 2_565 ?
Au6 Sb2 2.9889(6) . ?
Sb2 C72 2.159(8) . ?
Sb2 C91 2.168(8) . ?
Sb2 C90 2.190(8) . ?
P4 C55 1.808(9) . ?
P4 C55' 1.815(11) . ?
P4 C61' 1.819(13) . ?
P4 C61 1.822(10) . ?
P4 C67 1.837(8) . ?
C55 C60 1.352(15) . ?
C55 C56 1.405(14) . ?
C56 C57 1.380(16) . ?
C56 H56 0.9500 . ?
C57 C58 1.401(19) . ?
C57 H57 0.9500 . ?
C58 C59 1.347(19) . ?
C58 H58 0.9500 . ?
C59 C60 1.389(15) . ?
C59 H59 0.9500 . ?
C60 H60 0.9500 . ?
C55' C60' 1.362(18) . ?
C55' C56' 1.412(18) . ?
C56' C57' 1.37(2) . ?
C56' H56' 0.9500 . ?
C57' C58' 1.39(2) . ?
C57' H57' 0.9500 . ?
C58' C59' 1.35(2) . ?
C58' H58' 0.9500 . ?
C59' C60' 1.388(19) . ?
C59' H59' 0.9500 . ?
C60' H60' 0.9500 . ?
C61 C66 1.390(14) . ?
C61 C62 1.390(13) . ?
C62 C63 1.368(16) . ?
C62 H62 0.9500 . ?
C63 C64 1.344(18) . ?
C63 H63 0.9500 . ?
C64 C65 1.380(19) . ?
C64 H64 0.9500 . ?
C65 C66 1.397(17) . ?
C65 H65 0.9500 . ?
C66 H66 0.9500 . ?
C61' C66' 1.38(2) . ?
C61' C62' 1.388(19) . ?
C62' C63' 1.37(2) . ?
C62' H62' 0.9500 . ?
C63' C64' 1.35(2) . ?
C63' H63' 0.9500 . ?
C64' C65' 1.37(3) . ?
C64' H64' 0.9500 . ?
C65' C66' 1.40(2) . ?
C65' H65' 0.9500 . ?
C66' H66' 0.9500 . ?
C67 C68 1.367(12) . ?
C67 C72 1.422(11) 2_565 ?
C68 C69 1.391(12) . ?
C68 H68 0.9500 . ?
C69 C70 1.375(13) . ?
C69 H69 0.9500 . ?
C70 C71 1.385(12) 2_565 ?
C70 H70 0.9500 . ?
C71 C72 1.376(11) . ?
C71 H71 0.9500 . ?
P5 C73' 1.806(10) . ?
P5 C73 1.807(11) . ?
P5 C79 1.815(9) . ?
P5 C85 1.821(9) . ?
C73 C78 1.367(17) . ?
C73 C74 1.427(17) . ?
C74 C75 1.384(17) . ?
C74 H74 0.9500 . ?
C75 C76 1.375(19) . ?
C75 H75 0.9500 . ?
C76 C77 1.363(19) . ?
C76 H76 0.9500 . ?
C77 C78 1.393(17) . ?
C77 H77 0.9500 . ?
C78 H78 0.9500 . ?
C73' C78' 1.370(16) . ?
C73' C74' 1.420(16) . ?
C74' C75' 1.385(16) . ?
C74' H74' 0.9500 . ?
C75' C76' 1.378(18) . ?
C75' H75' 0.9500 . ?
C76' C77' 1.364(17) . ?
C76' H76' 0.9500 . ?
C77' C78' 1.394(16) . ?
C77' H77' 0.9500 . ?
C78' H78' 0.9500 . ?
C79 C84 1.395(13) . ?
C79 C80 1.401(12) . ?
C80 C81 1.382(14) . ?
C80 H80 0.9500 . ?
C81 C82 1.364(16) . ?
C81 H81 0.9500 . ?
C82 C83 1.364(17) . ?
C82 H82 0.9500 . ?
C83 C84 1.394(14) . ?
C83 H83 0.9500 . ?
C84 H84 0.9500 . ?
C85 C86 1.388(12) . ?
C85 C90 1.425(12) . ?
C86 C87 1.375(13) . ?
C86 H86 0.9500 . ?
C87 C88 1.366(13) . ?
C87 H87 0.9500 . ?
C88 C89 1.383(13) . ?
C88 H88 0.9500 . ?
C89 C90 1.373(12) . ?
C89 H89 0.9500 . ?
P6 C13C 1.820(11) . ?
P6 C103 1.820(11) . ?
P6 C97C 1.830(12) . ?
P6 C97 1.835(9) . ?
P6 C96 1.838(8) . ?
C91 C96 1.393(12) . ?
C91 C92 1.407(11) . ?
C92 C93 1.383(12) . ?
C92 H92 0.9500 . ?
C93 C94 1.382(13) . ?
C93 H93 0.9500 . ?
C94 C95 1.368(13) . ?
C94 H94 0.9500 . ?
C95 C96 1.410(12) . ?
C95 H95 0.9500 . ?
C97 C98 1.394(13) . ?
C97 C102 1.424(13) . ?
C98 C99 1.385(14) . ?
C98 H98 0.9500 . ?
C99 C100 1.368(15) . ?
C99 H99 0.9500 . ?
C100 C101 1.373(15) . ?
C100 H100 0.9500 . ?
C101 C102 1.374(15) . ?
C101 H101 0.9500 . ?
C102 H102 0.9500 . ?
C97C C98C 1.383(18) . ?
C97C C12C 1.416(19) . ?
C98C C99C 1.38(2) . ?
C98C H98C 0.9500 . ?
C99C C10C 1.37(2) . ?
C99C H99C 0.9500 . ?
C10C C11C 1.37(2) . ?
C10C H10C 0.9500 . ?
C11C C12C 1.38(2) . ?
C11C H11C 0.9500 . ?
C12C H12C 0.9500 . ?
C103 C104 1.385(18) . ?
C103 C108 1.399(18) . ?
C104 C105 1.379(18) . ?
C104 H104 0.9500 . ?
C105 C106 1.37(2) . ?
C105 H105 0.9500 . ?
C106 C107 1.36(2) . ?
C106 H106 0.9500 . ?
C107 C108 1.408(18) . ?
C107 H107 0.9500 . ?
C108 H108 0.9500 . ?
C13C C14C 1.381(18) . ?
C13C C18C 1.410(18) . ?
C14C C15C 1.378(18) . ?
C14C H14C 0.9500 . ?
C15C C16C 1.37(2) . ?
C15C H15C 0.9500 . ?
C16C C17C 1.37(2) . ?
C16C H16C 0.9500 . ?
C17C C18C 1.408(19) . ?
C17C H17C 0.9500 . ?
C18C H18C 0.9500 . ?
P7 F3 1.528(9) . ?
P7 F1 1.554(11) . ?
P7 F6 1.557(10) . ?
P7 F2 1.562(9) . ?
P7 F5 1.595(11) . ?
P7 F4 1.611(9) . ?
P7' F3' 1.518(19) . ?
P7' F6' 1.55(2) . ?
P7' F2' 1.549(19) . ?
P7' F1' 1.56(2) . ?
P7' F5' 1.60(2) . ?
P7' F4' 1.604(19) . ?
P8 F12 1.531(10) . ?
P8 F7 1.534(9) . ?
P8 F9 1.550(9) . ?
P8 F11 1.572(9) . ?
P8 F10 1.614(11) . ?
P8 F8 1.621(10) . ?
P8' F7' 1.538(18) . ?
P8' F9' 1.539(18) . ?
P8' F11' 1.542(18) . ?
P8' F12' 1.542(19) . ?
P8' F8' 1.624(19) . ?
P8' F10' 1.65(2) . ?
C1S Cl1 1.674(14) . ?
C1S Cl2 1.718(15) . ?
C1S H1S1 0.9900 . ?
C1S H1S2 0.9900 . ?
C2S Cl3 1.636(16) . ?
C2S Cl4 1.676(15) . ?
C2S H2S1 0.9900 . ?
C2S H2S2 0.9900 . ?

loop_
_geom_torsion_atom_site_label_1
_geom_torsion_atom_site_label_2
_geom_torsion_atom_site_label_3
_geom_torsion_atom_site_label_4
_geom_torsion
_geom_torsion_site_symmetry_1
_geom_torsion_site_symmetry_2
_geom_torsion_site_symmetry_3
_geom_torsion_site_symmetry_4
_geom_torsion_publ_flag
C13 P1 C1 C2 -121.2(8) . . . . ?
C7 P1 C1 C2 124.3(7) . . . . ?
Au1 P1 C1 C2 4.1(8) . . . . ?
C13 P1 C1 C6 64.6(8) . . . . ?
C7 P1 C1 C6 -49.8(8) . . . . ?
Au1 P1 C1 C6 -170.1(6) . . . . ?
C6 C1 C2 C3 0.2(14) . . . . ?
P1 C1 C2 C3 -174.2(8) . . . . ?
C1 C2 C3 C4 -0.6(15) . . . . ?
C2 C3 C4 C5 0.4(16) . . . . ?
C3 C4 C5 C6 0.1(16) . . . . ?
C4 C5 C6 C1 -0.5(14) . . . . ?
C2 C1 C6 C5 0.3(13) . . . . ?
P1 C1 C6 C5 174.6(7) . . . . ?
C13 P1 C7 C12 -11.9(8) . . . . ?
C1 P1 C7 C12 100.2(7) . . . . ?
Au1 P1 C7 C12 -134.1(6) . . . . ?
C13 P1 C7 C8 171.9(6) . . . . ?
C1 P1 C7 C8 -75.9(7) . . . . ?
Au1 P1 C7 C8 49.8(7) . . . . ?
C12 C7 C8 C9 -1.2(12) . . . . ?
P1 C7 C8 C9 174.9(6) . . . . ?
C12 C7 C8 Sb1 176.2(6) . . . 2_556 ?
P1 C7 C8 Sb1 -7.6(9) . . . 2_556 ?
C7 C8 C9 C10 0.9(12) . . . . ?
Sb1 C8 C9 C10 -176.7(6) 2_556 . . . ?
C8 C9 C10 C11 0.5(13) . . . . ?
C9 C10 C11 C12 -1.4(14) . . . . ?
C8 C7 C12 C11 0.3(13) . . . . ?
P1 C7 C12 C11 -175.8(7) . . . . ?
C10 C11 C12 C7 1.1(13) . . . . ?
C1 P1 C13 C18 22.3(9) . . . . ?
C7 P1 C13 C18 130.2(8) . . . . ?
Au1 P1 C13 C18 -107.6(8) . . . . ?
C1 P1 C13 C14 -170.2(8) . . . . ?
C7 P1 C13 C14 -62.3(9) . . . . ?
Au1 P1 C13 C14 59.8(8) . . . . ?
C18 C13 C14 C15 -0.6(16) . . . . ?
P1 C13 C14 C15 -168.2(9) . . . . ?
C13 C14 C15 C16 -0.2(18) . . . . ?
C14 C15 C16 C17 2(2) . . . . ?
C15 C16 C17 C18 -3(2) . . . . ?
C14 C13 C18 C17 -0.4(17) . . . . ?
P1 C13 C18 C17 166.9(10) . . . . ?
C16 C17 C18 C13 2(2) . . . . ?
C25' P2 C19 C24 -158.8(11) . . . . ?
C25 P2 C19 C24 -155.4(9) . . . . ?
C31 P2 C19 C24 92.1(8) . . . . ?
Au2 P2 C19 C24 -30.1(8) . . . . ?
C25' P2 C19 C20 24.1(12) . . . . ?
C25 P2 C19 C20 27.5(10) . . . . ?
C31 P2 C19 C20 -85.0(8) . . . . ?
Au2 P2 C19 C20 152.8(7) . . . . ?
C24 C19 C20 C21 0.0(14) . . . . ?
P2 C19 C20 C21 177.1(8) . . . . ?
C19 C20 C21 C22 0.5(16) . . . . ?
C20 C21 C22 C23 -0.8(16) . . . . ?
C21 C22 C23 C24 0.6(16) . . . . ?
C20 C19 C24 C23 -0.3(15) . . . . ?
P2 C19 C24 C23 -177.5(8) . . . . ?
C22 C23 C24 C19 0.0(16) . . . . ?
C19 P2 C25 C30 88.4(7) . . . . ?
C31 P2 C25 C30 -159.9(6) . . . . ?
Au2 P2 C25 C30 -41.5(7) . . . . ?
C19 P2 C25 C26 -96.5(8) . . . . ?
C31 P2 C25 C26 15.2(8) . . . . ?
Au2 P2 C25 C26 133.6(7) . . . . ?
C30 C25 C26 C27 -0.01(15) . . . . ?
P2 C25 C26 C27 -175.1(8) . . . . ?
C25 C26 C27 C28 0.05(15) . . . . ?
C26 C27 C28 C29 -0.1(3) . . . . ?
C27 C28 C29 C30 0.2(4) . . . . ?
C26 C25 C30 C29 0.1(3) . . . . ?
P2 C25 C30 C29 175.5(8) . . . . ?
C28 C29 C30 C25 -0.1(5) . . . . ?
C19 P2 C25' C30' 107.2(11) . . . . ?
C31 P2 C25' C30' -142.5(12) . . . . ?
Au2 P2 C25' C30' -24.2(14) . . . . ?
C19 P2 C25' C26' -77.7(12) . . . . ?
C31 P2 C25' C26' 32.6(13) . . . . ?
Au2 P2 C25' C26' 150.8(10) . . . . ?
C30' C25' C26' C27' 0.00(15) . . . . ?
P2 C25' C26' C27' -175.2(15) . . . . ?
C25' C26' C27' C28' 0.01(15) . . . . ?
C26' C27' C28' C29' 0.0(3) . . . . ?
C27' C28' C29' C30' 0.0(5) . . . . ?
C26' C25' C30' C29' 0.0(3) . . . . ?
P2 C25' C30' C29' 175.1(15) . . . . ?
C28' C29' C30' C25' 0.0(5) . . . . ?
C25' P2 C31 C36 85.1(9) . . . . ?
C25 P2 C31 C36 83.1(8) . . . . ?
C19 P2 C31 C36 -164.6(7) . . . . ?
Au2 P2 C31 C36 -36.4(7) . . . . ?
C25' P2 C31 C32 -96.2(9) . . . . ?
C25 P2 C31 C32 -98.2(8) . . . . ?
C19 P2 C31 C32 14.1(8) . . . . ?
Au2 P2 C31 C32 142.3(6) . . . . ?
C36 C31 C32 C33 1.3(13) . . . . ?
P2 C31 C32 C33 -177.4(7) . . . . ?
C31 C32 C33 C34 0.8(14) . . . . ?
C32 C33 C34 C35 -2.3(14) . . . . ?
C33 C34 C35 C36 1.8(13) . . . . ?
C34 C35 C36 C31 0.4(12) . . . . ?
C34 C35 C36 Sb1 177.6(6) . . . . ?
C32 C31 C36 C35 -1.9(12) . . . . ?
P2 C31 C36 C35 176.9(6) . . . . ?
C32 C31 C36 Sb1 -179.1(6) . . . . ?
P2 C31 C36 Sb1 -0.4(9) . . . . ?
C42 C37 C38 C39 -0.5(12) . . . . ?
Sb1 C37 C38 C39 171.8(6) . . . . ?
C37 C38 C39 C40 -0.4(13) . . . . ?
C38 C39 C40 C41 0.2(13) . . . . ?
C39 C40 C41 C42 0.8(13) . . . . ?
C40 C41 C42 C37 -1.7(12) . . . . ?
C40 C41 C42 P3 -178.7(7) . . . . ?
C38 C37 C42 C41 1.5(11) . . . . ?
Sb1 C37 C42 C41 -170.2(6) . . . . ?
C38 C37 C42 P3 178.4(6) . . . . ?
Sb1 C37 C42 P3 6.6(10) . . . . ?
C43 P3 C42 C41 -71.6(7) . . . . ?
C49 P3 C42 C41 42.0(7) . . . . ?
Au3 P3 C42 C41 161.9(5) . . . . ?
C43 P3 C42 C37 111.5(7) . . . . ?
C49 P3 C42 C37 -134.9(7) . . . . ?
Au3 P3 C42 C37 -15.0(7) . . . . ?
C49 P3 C43 C44 93.9(7) . . . . ?
C42 P3 C43 C44 -156.9(7) . . . . ?
Au3 P3 C43 C44 -27.0(7) . . . . ?
C49 P3 C43 C48 -83.2(8) . . . . ?
C42 P3 C43 C48 26.0(8) . . . . ?
Au3 P3 C43 C48 155.9(7) . . . . ?
C48 C43 C44 C45 -2.0(14) . . . . ?
P3 C43 C44 C45 -179.4(8) . . . . ?
C43 C44 C45 C46 0.0(16) . . . . ?
C44 C45 C46 C47 2.0(17) . . . . ?
C45 C46 C47 C48 -1.9(16) . . . . ?
C46 C47 C48 C43 -0.2(15) . . . . ?
C44 C43 C48 C47 2.1(14) . . . . ?
P3 C43 C48 C47 179.3(7) . . . . ?
C43 P3 C49 C50 -172.8(7) . . . . ?
C42 P3 C49 C50 73.7(8) . . . . ?
Au3 P3 C49 C50 -51.2(8) . . . . ?
C43 P3 C49 C54 10.0(9) . . . . ?
C42 P3 C49 C54 -103.5(8) . . . . ?
Au3 P3 C49 C54 131.6(7) . . . . ?
C54 C49 C50 C51 1.1(15) . . . . ?
P3 C49 C50 C51 -176.1(8) . . . . ?
C49 C50 C51 C52 0.4(15) . . . . ?
C50 C51 C52 C53 -1.9(17) . . . . ?
C51 C52 C53 C54 1.9(18) . . . . ?
C50 C49 C54 C53 -1.1(15) . . . . ?
P3 C49 C54 C53 176.0(8) . . . . ?
C52 C53 C54 C49 -0.4(17) . . . . ?
C61 P4 C55 C60 -116.7(6) . . . . ?
C67 P4 C55 C60 131.9(5) . . . . ?
Au4 P4 C55 C60 5.5(5) . . . . ?
C61 P4 C55 C56 67.4(6) . . . . ?
C67 P4 C55 C56 -44.0(5) . . . . ?
Au4 P4 C55 C56 -170.4(3) . . . . ?
C60 C55 C56 C57 0.00(11) . . . . ?
P4 C55 C56 C57 176.0(5) . . . . ?
C55 C56 C57 C58 0.00(10) . . . . ?
C56 C57 C58 C59 0.0(2) . . . . ?
C57 C58 C59 C60 0.0(3) . . . . ?
C56 C55 C60 C59 0.0(2) . . . . ?
P4 C55 C60 C59 -175.9(5) . . . . ?
C58 C59 C60 C55 0.0(3) . . . . ?
C61' P4 C55' C60' -114.2(14) . . . . ?
C67 P4 C55' C60' 131.6(5) . . . . ?
Au4 P4 C55' C60' 5.9(5) . . . . ?
C61' P4 C55' C56' 70.4(14) . . . . ?
C67 P4 C55' C56' -43.8(7) . . . . ?
Au4 P4 C55' C56' -169.5(5) . . . . ?
C60' C55' C56' C57' 0.0(4) . . . . ?
P4 C55' C56' C57' 175.5(6) . . . . ?
C55' C56' C57' C58' 0.0(5) . . . . ?
C56' C57' C58' C59' 0.0(5) . . . . ?
C57' C58' C59' C60' 0.0(5) . . . . ?
C56' C55' C60' C59' 0.0(5) . . . . ?
P4 C55' C60' C59' -176.0(5) . . . . ?
C58' C59' C60' C55' 0.0(5) . . . . ?
C55 P4 C61 C66 158.7(8) . . . . ?
C67 P4 C61 C66 -90.8(6) . . . . ?
Au4 P4 C61 C66 35.1(6) . . . . ?
C55 P4 C61 C62 -20.1(11) . . . . ?
C67 P4 C61 C62 90.4(8) . . . . ?
Au4 P4 C61 C62 -143.7(6) . . . . ?
C66 C61 C62 C63 0.04(15) . . . . ?
P4 C61 C62 C63 178.8(10) . . . . ?
C61 C62 C63 C64 -0.02(16) . . . . ?
C62 C63 C64 C65 0.1(3) . . . . ?
C63 C64 C65 C66 -0.1(4) . . . . ?
C62 C61 C66 C65 -0.1(3) . . . . ?
P4 C61 C66 C65 -179.0(9) . . . . ?
C64 C65 C66 C61 0.2(4) . . . . ?
C55' P4 C61' C66' 154.3(18) . . . . ?
C67 P4 C61' C66' -92.2(18) . . . . ?
Au4 P4 C61' C66' 37.0(19) . . . . ?
C55' P4 C61' C62' -30(2) . . . . ?
C67 P4 C61' C62' 83.4(18) . . . . ?
Au4 P4 C61' C62' -147.3(15) . . . . ?
C66' C61' C62' C63' 0.01(15) . . . . ?
P4 C61' C62' C63' -176(3) . . . . ?
C61' C62' C63' C64' 0.00(16) . . . . ?
C62' C63' C64' C65' 0.0(4) . . . . ?
C63' C64' C65' C66' 0.0(5) . . . . ?
C62' C61' C66' C65' 0.0(3) . . . . ?
P4 C61' C66' C65' 175(3) . . . . ?
C64' C65' C66' C61' 0.0(4) . . . . ?
C55 P4 C67 C68 77.7(8) . . . . ?
C55' P4 C67 C68 81.0(11) . . . . ?
C61' P4 C67 C68 -32.7(12) . . . . ?
C61 P4 C67 C68 -37.8(8) . . . . ?
Au4 P4 C67 C68 -159.0(6) . . . . ?
C55 P4 C67 C72 -96.4(8) . . . 2_565 ?
C55' P4 C67 C72 -93.2(10) . . . 2_565 ?
C61' P4 C67 C72 153.2(11) . . . 2_565 ?
C61 P4 C67 C72 148.1(7) . . . 2_565 ?
Au4 P4 C67 C72 26.8(7) . . . 2_565 ?
C72 C67 C68 C69 -1.9(13) 2_565 . . . ?
P4 C67 C68 C69 -176.1(7) . . . . ?
C67 C68 C69 C70 2.4(14) . . . . ?
C68 C69 C70 C71 -1.9(14) . . . 2_565 ?
C70 C71 C72 C67 0.4(13) 2_565 . . 2_565 ?
C70 C71 C72 Sb2 175.5(7) 2_565 . . . ?
C79 P5 C73 C78 72.7(11) . . . . ?
C85 P5 C73 C78 -39.5(13) . . . . ?
Au5 P5 C73 C78 -160.6(10) . . . . ?
C79 P5 C73 C74 -103.7(12) . . . . ?
C85 P5 C73 C74 144.0(11) . . . . ?
Au5 P5 C73 C74 23.0(14) . . . . ?
C78 C73 C74 C75 0.04(14) . . . . ?
P5 C73 C74 C75 176.9(14) . . . . ?
C73 C74 C75 C76 0.01(15) . . . . ?
C74 C75 C76 C77 0.0(3) . . . . ?
C75 C76 C77 C78 0.0(4) . . . . ?
C74 C73 C78 C77 -0.1(3) . . . . ?
P5 C73 C78 C77 -176.5(16) . . . . ?
C76 C77 C78 C73 0.1(4) . . . . ?
C79 P5 C73' C78' 60.2(10) . . . . ?
C85 P5 C73' C78' -50.6(10) . . . . ?
Au5 P5 C73' C78' -170.9(8) . . . . ?
C79 P5 C73' C74' -118.0(10) . . . . ?
C85 P5 C73' C74' 131.1(10) . . . . ?
Au5 P5 C73' C74' 10.8(12) . . . . ?
C78' C73' C74' C75' 0.07(15) . . . . ?
P5 C73' C74' C75' 178.4(12) . . . . ?
C73' C74' C75' C76' 0.03(15) . . . . ?
C74' C75' C76' C77' 0.0(3) . . . . ?
C75' C76' C77' C78' 0.0(4) . . . . ?
C74' C73' C78' C77' -0.2(3) . . . . ?
P5 C73' C78' C77' -178.4(13) . . . . ?
C76' C77' C78' C73' 0.1(4) . . . . ?
C73' P5 C79 C84 -63.3(12) . . . . ?
C73 P5 C79 C84 -67.2(13) . . . . ?
C85 P5 C79 C84 51.7(8) . . . . ?
Au5 P5 C79 C84 168.5(6) . . . . ?
C73' P5 C79 C80 116.8(11) . . . . ?
C73 P5 C79 C80 113.0(13) . . . . ?
C85 P5 C79 C80 -128.2(7) . . . . ?
Au5 P5 C79 C80 -11.4(8) . . . . ?
C84 C79 C80 C81 0.2(13) . . . . ?
P5 C79 C80 C81 -179.9(7) . . . . ?
C79 C80 C81 C82 1.5(15) . . . . ?
C80 C81 C82 C83 -1.3(17) . . . . ?
C81 C82 C83 C84 -0.7(17) . . . . ?
C82 C83 C84 C79 2.5(15) . . . . ?
C80 C79 C84 C83 -2.2(14) . . . . ?
P5 C79 C84 C83 177.9(7) . . . . ?
C73' P5 C85 C86 -9.3(11) . . . . ?
C73 P5 C85 C86 -8.3(13) . . . . ?
C79 P5 C85 C86 -121.2(8) . . . . ?
Au5 P5 C85 C86 115.8(7) . . . . ?
C73' P5 C85 C90 176.0(10) . . . . ?
C73 P5 C85 C90 177.0(11) . . . . ?
C79 P5 C85 C90 64.1(8) . . . . ?
Au5 P5 C85 C90 -58.9(7) . . . . ?
C90 C85 C86 C87 -3.2(14) . . . . ?
P5 C85 C86 C87 -178.1(8) . . . . ?
C85 C86 C87 C88 0.8(16) . . . . ?
C86 C87 C88 C89 2.5(17) . . . . ?
C87 C88 C89 C90 -3.4(16) . . . . ?
C88 C89 C90 C85 1.1(14) . . . . ?
C88 C89 C90 Sb2 167.5(8) . . . . ?
C86 C85 C90 C89 2.2(13) . . . . ?
P5 C85 C90 C89 177.1(7) . . . . ?
C86 C85 C90 Sb2 -163.9(7) . . . . ?
P5 C85 C90 Sb2 11.0(10) . . . . ?
C96 C91 C92 C93 -1.0(12) . . . . ?
Sb2 C91 C92 C93 174.0(6) . . . . ?
C91 C92 C93 C94 1.5(13) . . . . ?
C92 C93 C94 C95 0.1(13) . . . . ?
C93 C94 C95 C96 -2.1(14) . . . . ?
C92 C91 C96 C95 -1.0(12) . . . . ?
Sb2 C91 C96 C95 -175.7(6) . . . . ?
C92 C91 C96 P6 -178.7(6) . . . . ?
Sb2 C91 C96 P6 6.5(10) . . . . ?
C94 C95 C96 C91 2.6(13) . . . . ?
C94 C95 C96 P6 -179.7(7) . . . . ?
C13C P6 C96 C91 -157.2(11) . . . . ?
C103 P6 C96 C91 -162.7(11) . . . . ?
C97C P6 C96 C91 89.9(14) . . . . ?
C97 P6 C96 C91 88.1(8) . . . . ?
Au6 P6 C96 C91 -37.3(7) . . . . ?
C13C P6 C96 C95 25.0(12) . . . . ?
C103 P6 C96 C95 19.6(12) . . . . ?
C97C P6 C96 C95 -87.9(14) . . . . ?
C97 P6 C96 C95 -89.7(8) . . . . ?
Au6 P6 C96 C95 144.9(6) . . . . ?
C103 P6 C97 C98 120.6(10) . . . . ?
C96 P6 C97 C98 -125.3(7) . . . . ?
Au6 P6 C97 C98 -3.8(9) . . . . ?
C103 P6 C97 C102 -64.5(9) . . . . ?
C96 P6 C97 C102 49.6(7) . . . . ?
Au6 P6 C97 C102 171.1(5) . . . . ?
C102 C97 C98 C99 0.01(14) . . . . ?
P6 C97 C98 C99 175.1(9) . . . . ?
C97 C98 C99 C100 -0.02(15) . . . . ?
C98 C99 C100 C101 0.1(3) . . . . ?
C99 C100 C101 C102 -0.1(4) . . . . ?
C100 C101 C102 C97 0.1(4) . . . . ?
C98 C97 C102 C101 0.0(3) . . . . ?
P6 C97 C102 C101 -175.1(9) . . . . ?
C13C P6 C97C C98C 111(2) . . . . ?
C96 P6 C97C C98C -139(2) . . . . ?
Au6 P6 C97C C98C -16(3) . . . . ?
C13C P6 C97C C12C -62.7(17) . . . . ?
C96 P6 C97C C12C 47.4(16) . . . . ?
Au6 P6 C97C C12C 169.4(13) . . . . ?
C12C C97C C98C C99C 0.00(15) . . . . ?
P6 C97C C98C C99C -174(3) . . . . ?
C97C C98C C99C C10C 0.00(15) . . . . ?
C98C C99C C10C C11C 0.0(3) . . . . ?
C99C C10C C11C C12C 0.0(5) . . . . ?
C10C C11C C12C C97C 0.0(4) . . . . ?
C98C C97C C12C C11C 0.0(3) . . . . ?
P6 C97C C12C C11C 174(3) . . . . ?
C97 P6 C103 C104 -17.8(12) . . . . ?
C96 P6 C103 C104 -127.3(9) . . . . ?
Au6 P6 C103 C104 108.8(10) . . . . ?
C97 P6 C103 C108 169.0(8) . . . . ?
C96 P6 C103 C108 59.4(9) . . . . ?
Au6 P6 C103 C108 -64.4(10) . . . . ?
C108 C103 C104 C105 -0.03(15) . . . . ?
P6 C103 C104 C105 -173.2(14) . . . . ?
C103 C104 C105 C106 -0.04(15) . . . . ?
C104 C105 C106 C107 0.1(4) . . . . ?
C105 C106 C107 C108 -0.1(5) . . . . ?
C104 C103 C108 C107 0.0(3) . . . . ?
P6 C103 C108 C107 173.4(13) . . . . ?
C106 C107 C108 C103 0.0(4) . . . . ?
C97C P6 C13C C14C -18.1(16) . . . . ?
C96 P6 C13C C14C -126.8(10) . . . . ?
Au6 P6 C13C C14C 113.8(11) . . . . ?
C97C P6 C13C C18C 166.2(12) . . . . ?
C96 P6 C13C C18C 57.5(9) . . . . ?
Au6 P6 C13C C18C -61.9(9) . . . . ?
C18C C13C C14C C15C -0.01(15) . . . . ?
P6 C13C C14C C15C -175.5(15) . . . . ?
C13C C14C C15C C16C -0.01(15) . . . . ?
C14C C15C C16C C17C 0.0(4) . . . . ?
C15C C16C C17C C18C 0.0(5) . . . . ?
C16C C17C C18C C13C 0.0(4) . . . . ?
C14C C13C C18C C17C 0.0(3) . . . . ?
P6 C13C C18C C17C 175.8(14) . . . . ?
